data_7224516
loop_
_publ_author_name
'Wicht, Merrill M.'
'Su, Hong'
'B\'athori, Nikoletta B.'
'Nassimbeni, Luigi R.'

_publ_section_title
;
 Werner clathrate formation with polyaromatic hydrocarbons: comparison of
 different crystallisation methods
;
_journal_issue 14
_journal_name_full CrystEngComm
_journal_page_first 2509
_journal_paper_doi 10.1039/C5CE02185E
_journal_volume 18
_journal_year 2016
_chemical_formula_moiety '4(C30 H28 N6 Ni1 S2), C13 H10'
_chemical_formula_sum 'C133 H122 N24 Ni4 S8'
_chemical_formula_weight 2547.81
_chemical_name_systematic 'Tetrakisvinylpyridine bisisothiocyanato nickel(II) fluorene'
_space_group_crystal_system triclinic
_space_group_IT_number 2
_space_group_name_Hall '-P 1'
_space_group_name_H-M_alt 'P -1'
_symmetry_space_group_name_Hall '-P 1'
_symmetry_space_group_name_H-M 'P -1'
_atom_sites_solution_hydrogens geom
_atom_sites_solution_primary direct
_atom_sites_solution_secondary difmap
_audit_creation_method SHELXL-2014/7
_audit_update_record
;
2015-11-06 deposited with the CCDC.
2016-03-04 downloaded from the CCDC.
;
_cell_angle_alpha 74.6020(10)
_cell_angle_beta 85.6830(10)
_cell_angle_gamma 81.5960(10)
_cell_formula_units_Z 2
_cell_length_a 10.1821(6)
_cell_length_b 23.1916(14)
_cell_length_c 28.6186(17)
_cell_measurement_reflns_used 156695
_cell_measurement_temperature 173(2)
_cell_measurement_theta_max 28.431
_cell_measurement_theta_min 1.477
_cell_volume 6440.7(7)
_computing_cell_refinement 'SAINT-Plus (Bruker, 2004)'
_computing_data_collection 'APEX2 (Bruker, 2005)'
_computing_data_reduction 'SAINT-Plus and XPREP (Bruker 2004)'
_computing_molecular_graphics 'X-seed (Barbour, 1999)'
_computing_publication_material 'SHELXL-2014/7 (Sheldrick, 2014)'
_computing_structure_refinement 'SHELXL-2014/7 (Sheldrick, 2014)'
_computing_structure_solution 'SHELXS-2014/7 (Sheldrick, 2014)'
_diffrn_ambient_temperature 173(2)
_diffrn_measured_fraction_theta_full 0.998
_diffrn_measured_fraction_theta_max 0.995
_diffrn_measurement_device_type 'Bruker Kappa Duo Apex II diffractometer'
_diffrn_measurement_method '1.2\% \f scans and \w scans'
_diffrn_radiation_type MoK\a
_diffrn_radiation_wavelength 0.71073
_diffrn_reflns_av_R_equivalents 0.0519
_diffrn_reflns_av_unetI/netI 0.0505
_diffrn_reflns_Laue_measured_fraction_full 0.998
_diffrn_reflns_Laue_measured_fraction_max 0.995
_diffrn_reflns_limit_h_max 13
_diffrn_reflns_limit_h_min -13
_diffrn_reflns_limit_k_max 31
_diffrn_reflns_limit_k_min -31
_diffrn_reflns_limit_l_max 38
_diffrn_reflns_limit_l_min -38
_diffrn_reflns_number 156648
_diffrn_reflns_point_group_measured_fraction_full 0.998
_diffrn_reflns_point_group_measured_fraction_max 0.995
_diffrn_reflns_theta_full 25.242
_diffrn_reflns_theta_max 28.431
_diffrn_reflns_theta_min 1.477
_diffrn_source 'fine-focus sealed tube'
_exptl_absorpt_coefficient_mu 0.764
_exptl_crystal_colour violet
_exptl_crystal_density_diffrn 1.314
_exptl_crystal_density_meas ?
_exptl_crystal_density_method 'not measured'
_exptl_crystal_description 'triclinic block'
_exptl_crystal_F_000 2656
_exptl_crystal_size_max 0.260
_exptl_crystal_size_mid 0.190
_exptl_crystal_size_min 0.180
_refine_diff_density_max 1.283
_refine_diff_density_min -1.736
_refine_diff_density_rms 0.112
_refine_ls_extinction_method none
_refine_ls_goodness_of_fit_ref 1.033
_refine_ls_hydrogen_treatment constr
_refine_ls_matrix_type full
_refine_ls_number_parameters 1583
_refine_ls_number_reflns 32284
_refine_ls_number_restraints 444
_refine_ls_restrained_S_all 1.032
_refine_ls_R_factor_all 0.1735
_refine_ls_R_factor_gt 0.1101
_refine_ls_shift/su_max 0.002
_refine_ls_shift/su_mean 0.000
_refine_ls_structure_factor_coef Fsqd
_refine_ls_weighting_details 'w=1/[\s^2^(Fo^2^)+(0.0627P)^2^+49.7276P] where P=(Fo^2^+2Fc^2^)/3'
_refine_ls_weighting_scheme calc
_refine_ls_wR_factor_gt 0.2630
_refine_ls_wR_factor_ref 0.2973
_reflns_Friedel_coverage 0.000
_reflns_number_gt 17797
_reflns_number_total 32284
_reflns_threshold_expression 'I > 2\s(I)'
_cod_data_source_file c5ce02185e2.cif
_cod_data_source_block Dh3flu2_New
_cod_depositor_comments
;
The following automatic conversions were performed:

'_exptl_crystal_density_meas' value 'none' was changed to '?' - the
value is perceived as not measured.

Automatic conversion script
Id: cif_fix_values 4268 2015-11-12 08:31:59Z antanas 

 Adding full bibliography for 7224512--7224520.cif.
;
_cod_database_code 7224516
_shelx_shelxl_version_number 2014/7
_shelx_space_group_comment
;
The symmetry employed for this shelxl refinement is uniquely defined
by the following loop, which should always be used as a source of
symmetry information in preference to the above space-group names.
They are only intended as comments.
;
_shelx_estimated_absorpt_t_min 0.826
_shelx_estimated_absorpt_t_max 0.875

loop_
_space_group_symop_operation_xyz
'x, y, z'
'-x, -y, -z'

loop_
_atom_site_label
_atom_site_type_symbol
_atom_site_fract_x
_atom_site_fract_y
_atom_site_fract_z
_atom_site_U_iso_or_equiv
_atom_site_adp_type
_atom_site_occupancy
_atom_site_site_symmetry_order
_atom_site_calc_flag
_atom_site_refinement_flags_posn
_atom_site_refinement_flags_adp
_atom_site_refinement_flags_occupancy
_atom_site_disorder_assembly
_atom_site_disorder_group
C1A C 0.9872(15) -0.0205(13) 0.0492(5) 0.111 Uiso 0.5 1 d D U P A -1
C2A C 1.0867(13) 0.0008(12) 0.0155(5) 0.111 Uiso 0.5 1 d D U P A -1
C3A C 1.0647(14) 0.0208(13) -0.0341(5) 0.111 Uiso 0.5 1 d D U P A -1
C4A C 0.9392(14) 0.0188(12) -0.0496(5) 0.111 Uiso 0.5 1 d D U P A -1
C5A C 0.6410(13) 0.0201(12) -0.0751(5) 0.111 Uiso 0.5 1 d D U P A -1
C6A C 0.5050(13) 0.0192(12) -0.0776(4) 0.111 Uiso 0.5 1 d D U P A -1
C7A C 0.4318(13) 0.0006(10) -0.0343(5) 0.111 Uiso 0.5 1 d D U P A -1
C8A C 0.4934(13) -0.0231(9) 0.0099(5) 0.111 Uiso 0.5 1 d D U P A -1
C9A C 0.7274(13) -0.0370(12) 0.0504(6) 0.111 Uiso 0.5 1 d D U P A -1
C11A C 0.8628(13) -0.0212(12) 0.0321(5) 0.111 Uiso 0.5 1 d D U P A -1
C41A C 0.8353(12) 0.0005(11) -0.0169(5) 0.111 Uiso 0.5 1 d D U P A -1
C51A C 0.7051(12) 0.0003(12) -0.0311(5) 0.111 Uiso 0.5 1 d D U P A -1
C81A C 0.6285(13) -0.0193(11) 0.0112(5) 0.111 Uiso 0.5 1 d D U P A -1
C1B C 0.9851(11) 0.5129(9) 0.4721(4) 0.068(5) Uiso 0.5 1 d D . P B -1
C2B C 1.0521(11) 0.4955(12) 0.5154(4) 0.098(7) Uiso 0.5 1 d D . P B -1
C3B C 0.9905(11) 0.4724(9) 0.5604(4) 0.078(5) Uiso 0.5 1 d D . P B -1
C4B C 0.8552(11) 0.4680(10) 0.5608(4) 0.094(6) Uiso 0.5 1 d D . P B -1
C5B C 0.5482(13) 0.4676(9) 0.5447(5) 0.085(6) Uiso 0.5 1 d D . P B -1
C6B C 0.4236(14) 0.4641(11) 0.5292(5) 0.105(8) Uiso 0.5 1 d D . P B -1
C7B C 0.3961(14) 0.4858(10) 0.4801(5) 0.092(7) Uiso 0.5 1 d D . P B -1
C8B C 0.4931(14) 0.5101(14) 0.4466(5) 0.157(14) Uiso 0.5 1 d D . P B -1
C9B C 0.7508(13) 0.5220(13) 0.4365(5) 0.124(9) Uiso 0.5 1 d D . P B -1
C11B C 0.8486(11) 0.5101(8) 0.4755(4) 0.073(5) Uiso 0.5 1 d D . P B -1
C41B C 0.7805(10) 0.4878(7) 0.5193(4) 0.061(4) Uiso 0.5 1 d D . P B -1
C51B C 0.6484(13) 0.4879(9) 0.5110(4) 0.079(5) Uiso 0.5 1 d D . P B -1
C81B C 0.6203(13) 0.5093(10) 0.4619(4) 0.083(6) Uiso 0.5 1 d D . P B -1
C17U C -0.117(2) 0.1611(12) 0.7170(6) 0.076(6) Uani 0.52(2) 1 d D U P C 2
H17U H -0.1130 0.1427 0.7508 0.091 Uiso 0.52(2) 1 calc R U P C 2
C18U C -0.225(3) 0.1921(14) 0.6943(8) 0.101(9) Uani 0.52(2) 1 d D U P C 2
H18A H -0.2202 0.2092 0.6603 0.122 Uiso 0.52(2) 1 calc R U P C 2
H18B H -0.3060 0.1972 0.7122 0.122 Uiso 0.52(2) 1 calc R U P C 2
C37V C 0.3737(16) 0.6700(7) 0.2120(6) 0.043(4) Uani 0.53(2) 1 d . U P D 2
H37V H 0.3794 0.6588 0.2463 0.052 Uiso 0.53(2) 1 calc R U P D 2
C38V C 0.2640(14) 0.6924(7) 0.1914(7) 0.052(5) Uani 0.53(2) 1 d . U P D 2
H38A H 0.2612 0.7032 0.1571 0.062 Uiso 0.53(2) 1 calc R U P D 2
H38B H 0.1852 0.6982 0.2105 0.062 Uiso 0.53(2) 1 calc R U P D 2
Ni1W Ni 0.92571(8) 0.64609(3) 0.09779(3) 0.03270(18) Uani 1 1 d . . . . .
S2W S 0.9838(2) 0.80628(9) 0.16532(9) 0.0668(6) Uani 1 1 d . . . . .
N1W N 0.8736(6) 0.5938(3) 0.05625(18) 0.0415(12) Uani 1 1 d . . . . .
N2W N 0.9799(6) 0.7005(2) 0.13707(19) 0.0399(12) Uani 1 1 d . . . . .
N11W N 1.1143(5) 0.6467(2) 0.06032(18) 0.0324(10) Uani 1 1 d . . . . .
N21W N 0.8503(5) 0.7242(2) 0.04433(19) 0.0391(11) Uani 1 1 d . . . . .
N31W N 0.7390(5) 0.6458(2) 0.13522(18) 0.0398(12) Uani 1 1 d . . . . .
N41W N 1.0031(5) 0.5678(2) 0.14905(17) 0.0357(11) Uani 1 1 d . . . . .
C1W C 0.8372(6) 0.5589(2) 0.0414(2) 0.0378(12) Uani 1 1 d D U . . .
C2W C 0.9821(7) 0.7433(3) 0.1495(2) 0.0442(15) Uani 1 1 d . . . . .
C12W C 1.1735(6) 0.6980(2) 0.0463(2) 0.0340(12) Uani 1 1 d . . . . .
H12W H 1.1268 0.7339 0.0525 0.041 Uiso 1 1 calc R U . . .
C13W C 1.2943(6) 0.7003(3) 0.0241(3) 0.0410(14) Uani 1 1 d . . . . .
H13W H 1.3310 0.7373 0.0158 0.049 Uiso 1 1 calc R U . . .
C14W C 1.3666(6) 0.6497(3) 0.0129(2) 0.0354(13) Uani 1 1 d . . . . .
C15W C 1.3055(6) 0.5969(3) 0.0276(2) 0.0389(14) Uani 1 1 d . . . . .
H15W H 1.3505 0.5601 0.0224 0.047 Uiso 1 1 calc R U . . .
C16W C 1.1813(6) 0.5982(3) 0.0496(2) 0.0375(13) Uani 1 1 d . . . . .
H16W H 1.1408 0.5623 0.0576 0.045 Uiso 1 1 calc R U . . .
C17W C 1.4976(7) 0.6486(4) -0.0113(3) 0.057(2) Uani 1 1 d . . . . .
H17W H 1.5535 0.6111 -0.0062 0.069 Uiso 1 1 calc R U . . .
C18W C 1.5446(9) 0.6981(5) -0.0408(4) 0.087(3) Uani 1 1 d . . . . .
H18C H 1.4910 0.7363 -0.0466 0.104 Uiso 1 1 calc R U . . .
H18D H 1.6311 0.6946 -0.0556 0.104 Uiso 1 1 calc R U . . .
C22W C 0.8655(7) 0.7241(4) -0.0028(2) 0.0468(16) Uani 1 1 d . . . . .
H22W H 0.9099 0.6886 -0.0104 0.056 Uiso 1 1 calc R U . . .
C23W C 0.8225(7) 0.7709(4) -0.0401(3) 0.060(2) Uani 1 1 d . . . . .
H23W H 0.8355 0.7675 -0.0725 0.071 Uiso 1 1 calc R U . . .
C24W C 0.7602(8) 0.8231(5) -0.0306(4) 0.074(3) Uani 1 1 d . U . . .
C25W C 0.7420(8) 0.8257(4) 0.0181(4) 0.071(2) Uani 1 1 d . . . . .
H25W H 0.6990 0.8612 0.0262 0.085 Uiso 1 1 calc R U . . .
C26W C 0.7888(7) 0.7749(3) 0.0542(3) 0.0526(17) Uani 1 1 d . . . . .
H26W H 0.7765 0.7763 0.0872 0.063 Uiso 1 1 calc R U . . .
C27W C 0.7110(11) 0.8794(6) -0.0700(5) 0.129(5) Uani 1 1 d . U . . .
H27W H 0.6861 0.9165 -0.0614 0.154 Uiso 1 1 calc R U . . .
C28W C 0.7019(11) 0.8784(8) -0.1154(5) 0.171(8) Uani 1 1 d . U . . .
H28A H 0.7263 0.8418 -0.1247 0.206 Uiso 1 1 calc R U . . .
H28B H 0.6709 0.9143 -0.1389 0.206 Uiso 1 1 calc R U . . .
C32W C 0.6256(7) 0.6529(3) 0.1116(2) 0.0466(16) Uani 1 1 d . . . . .
H32W H 0.6309 0.6537 0.0781 0.056 Uiso 1 1 calc R U . . .
C33W C 0.5035(8) 0.6589(4) 0.1343(3) 0.0569(19) Uani 1 1 d . . . . .
H33W H 0.4270 0.6605 0.1167 0.068 Uiso 1 1 calc R U . . .
C34W C 0.4867(9) 0.6627(4) 0.1809(3) 0.067(2) Uani 1 1 d . . . . .
C35W C 0.6072(10) 0.6519(4) 0.2063(3) 0.067(2) Uani 1 1 d . . . . .
H35W H 0.6038 0.6495 0.2401 0.081 Uiso 1 1 calc R U . . .
C36W C 0.7276(8) 0.6450(3) 0.1821(2) 0.0511(17) Uani 1 1 d . . . . .
H36W H 0.8063 0.6395 0.1995 0.061 Uiso 1 1 calc R U . . .
C37W C 0.3263(19) 0.6860(8) 0.1952(8) 0.047(4) Uani 0.47(2) 1 d . U P D 1
H37W H 0.2591 0.6964 0.1720 0.056 Uiso 0.47(2) 1 calc R U P D 1
C38W C 0.3020(16) 0.6887(7) 0.2382(7) 0.058(5) Uani 0.47(2) 1 d . U P D 1
H38C H 0.3714 0.6780 0.2605 0.070 Uiso 0.47(2) 1 calc R U P D 1
H38D H 0.2141 0.7014 0.2485 0.070 Uiso 0.47(2) 1 calc R U P D 1
C42W C 1.1208(7) 0.5637(3) 0.1673(2) 0.0451(15) Uani 1 1 d . . . . .
H42W H 1.1623 0.5991 0.1621 0.054 Uiso 1 1 calc R U . . .
C43W C 1.1865(8) 0.5084(4) 0.1941(2) 0.060(2) Uani 1 1 d . . . . .
H43W H 1.2713 0.5067 0.2066 0.072 Uiso 1 1 calc R U . . .
C44W C 1.1253(11) 0.4555(3) 0.2025(3) 0.066(3) Uani 1 1 d . . . . .
C45W C 0.9977(10) 0.4632(3) 0.1847(3) 0.061(2) Uani 1 1 d . . . . .
H45W H 0.9495 0.4297 0.1912 0.073 Uiso 1 1 calc R U . . .
C46W C 0.9420(9) 0.5177(3) 0.1585(2) 0.0504(18) Uani 1 1 d . . . . .
H46W H 0.8564 0.5209 0.1462 0.061 Uiso 1 1 calc R U . . .
C47W C 1.1658(10) 0.3945(4) 0.2294(3) 0.075(3) Uani 1 1 d D . . . .
H47W H 1.1143 0.3621 0.2361 0.090 Uiso 1 1 calc R U . . .
C48W C 1.2877(11) 0.3920(8) 0.2431(4) 0.126(5) Uani 1 1 d D . . . .
H48C H 1.3309 0.4272 0.2345 0.152 Uiso 1 1 calc R U . . .
H48D H 1.3323 0.3551 0.2615 0.152 Uiso 1 1 calc R U . . .
S1W1 S 0.7837(7) 0.51084(18) 0.0168(3) 0.0609(14) Uani 0.77(2) 1 d D U P E 1
Ni1X Ni 0.71414(7) 0.38251(3) 0.33975(3) 0.03455(19) Uani 1 1 d . . . . .
S1X S 1.0934(2) 0.24560(10) 0.31797(11) 0.0761(7) Uani 1 1 d . . . . .
S2X S 0.3382(2) 0.52809(10) 0.31247(14) 0.0960(10) Uani 1 1 d . . . . .
N1X N 0.8990(6) 0.3339(2) 0.3364(2) 0.0454(13) Uani 1 1 d . . . . .
N2X N 0.5245(5) 0.4271(2) 0.3405(2) 0.0376(11) Uani 1 1 d . . . . .
N11X N 0.7972(4) 0.4653(2) 0.32481(19) 0.0351(11) Uani 1 1 d . . . . .
N21X N 0.6970(6) 0.3947(2) 0.2641(2) 0.0453(13) Uani 1 1 d . . . . .
N31X N 0.6345(5) 0.2982(2) 0.35735(19) 0.0360(11) Uani 1 1 d . . . . .
N41X N 0.7242(5) 0.3740(2) 0.41433(19) 0.0358(11) Uani 1 1 d . . . . .
C1X C 0.9796(6) 0.2971(3) 0.3295(3) 0.0412(14) Uani 1 1 d . . . . .
C2X C 0.4454(6) 0.4685(3) 0.3283(3) 0.0407(14) Uani 1 1 d . . . . .
C12X C 0.7333(7) 0.5139(3) 0.3358(5) 0.085(4) Uani 1 1 d . . . . .
H12X H 0.6499 0.5104 0.3529 0.102 Uiso 1 1 calc R U . . .
C13X C 0.7798(7) 0.5710(3) 0.3240(4) 0.071(3) Uani 1 1 d . . . . .
H13X H 0.7263 0.6060 0.3293 0.086 Uiso 1 1 calc R U . . .
C14X C 0.9103(6) 0.5727(3) 0.3038(2) 0.0410(15) Uani 1 1 d . . . . .
C15X C 0.9776(6) 0.5214(3) 0.2962(2) 0.0449(16) Uani 1 1 d . . . . .
H15X H 1.0660 0.5215 0.2830 0.054 Uiso 1 1 calc R U . . .
C16X C 0.9211(6) 0.4687(3) 0.3072(2) 0.0370(13) Uani 1 1 d . . . . .
H16X H 0.9729 0.4332 0.3019 0.044 Uiso 1 1 calc R U . . .
C17X C 0.9709(8) 0.6295(4) 0.2908(3) 0.059(2) Uani 1 1 d . . . . .
H17X H 1.0617 0.6269 0.2801 0.071 Uiso 1 1 calc R U . . .
C18X C 0.9125(10) 0.6817(4) 0.2926(4) 0.086(3) Uani 1 1 d . . . . .
H18E H 0.8217 0.6866 0.3030 0.103 Uiso 1 1 calc R U . . .
H18F H 0.9601 0.7156 0.2835 0.103 Uiso 1 1 calc R U . . .
C22X C 0.6420(7) 0.4487(3) 0.2362(3) 0.0492(16) Uani 1 1 d . . . . .
H22X H 0.6345 0.4831 0.2487 0.059 Uiso 1 1 calc R U . . .
C23X C 0.5971(8) 0.4558(4) 0.1910(3) 0.063(2) Uani 1 1 d . . . . .
H23X H 0.5571 0.4941 0.1730 0.075 Uiso 1 1 calc R U . . .
C24X C 0.6113(9) 0.4044(4) 0.1712(3) 0.063(2) Uani 1 1 d . . . . .
C25X C 0.6747(9) 0.3511(3) 0.1990(3) 0.058(2) Uani 1 1 d . . . . .
H25X H 0.6885 0.3161 0.1871 0.070 Uiso 1 1 calc R U . . .
C26X C 0.7176(8) 0.3486(4) 0.2434(3) 0.0546(18) Uani 1 1 d . . . . .
H26X H 0.7654 0.3118 0.2608 0.065 Uiso 1 1 calc R U . . .
C27X C 0.5495(12) 0.4082(5) 0.1246(3) 0.085(3) Uani 1 1 d . . . . .
H27X H 0.5632 0.3723 0.1138 0.102 Uiso 1 1 calc R U . . .
C28X C 0.483(2) 0.4518(6) 0.0983(4) 0.185(10) Uani 1 1 d . . . . .
H28C H 0.4655 0.4890 0.1070 0.222 Uiso 1 1 calc R U . . .
H28D H 0.4490 0.4481 0.0693 0.222 Uiso 1 1 calc R U . . .
C32X C 0.5261(6) 0.2914(3) 0.3376(2) 0.0384(13) Uani 1 1 d . . . . .
H32X H 0.4855 0.3244 0.3135 0.046 Uiso 1 1 calc R U . . .
C33X C 0.4686(7) 0.2379(3) 0.3507(2) 0.0416(14) Uani 1 1 d . . . . .
H33X H 0.3897 0.2354 0.3361 0.050 Uiso 1 1 calc R U . . .
C34X C 0.5256(7) 0.1897(3) 0.3844(3) 0.0439(15) Uani 1 1 d . . . . .
C35X C 0.6399(7) 0.1953(3) 0.4056(3) 0.0444(15) Uani 1 1 d . . . . .
H35X H 0.6813 0.1631 0.4301 0.053 Uiso 1 1 calc R U . . .
C36X C 0.6922(7) 0.2506(3) 0.3891(3) 0.0433(15) Uani 1 1 d . . . . .
H36X H 0.7739 0.2539 0.4016 0.052 Uiso 1 1 calc R U . . .
C37X C 0.4665(9) 0.1323(3) 0.4035(3) 0.059(2) Uani 1 1 d . . . . .
H37X H 0.5189 0.0999 0.4246 0.071 Uiso 1 1 calc R U . . .
C38X C 0.3534(9) 0.1227(4) 0.3942(4) 0.074(3) Uani 1 1 d . . . . .
H38E H 0.2974 0.1537 0.3733 0.089 Uiso 1 1 calc R U . . .
H38F H 0.3243 0.0845 0.4082 0.089 Uiso 1 1 calc R U . . .
C42X C 0.8418(6) 0.3712(3) 0.4341(2) 0.0400(14) Uani 1 1 d . . . . .
H42X H 0.9191 0.3751 0.4133 0.048 Uiso 1 1 calc R U . . .
C43X C 0.8551(7) 0.3631(4) 0.4825(3) 0.0536(18) Uani 1 1 d . . . . .
H43X H 0.9399 0.3626 0.4944 0.064 Uiso 1 1 calc R U . . .
C44X C 0.7449(9) 0.3554(6) 0.5149(3) 0.086(3) Uani 1 1 d . U . . .
C45X C 0.6228(8) 0.3588(5) 0.4930(3) 0.083(3) Uani 1 1 d . . . . .
H45X H 0.5434 0.3549 0.5126 0.099 Uiso 1 1 calc R U . . .
C46X C 0.6184(6) 0.3673(3) 0.4453(3) 0.0480(17) Uani 1 1 d . . . . .
H46X H 0.5346 0.3687 0.4322 0.058 Uiso 1 1 calc R U . . .
C47X C 0.7523(11) 0.3470(9) 0.5670(4) 0.165(7) Uani 1 1 d D U . . .
H47X H 0.6727 0.3548 0.5851 0.198 Uiso 1 1 calc R U . . .
C48X C 0.8662(13) 0.3287(11) 0.5906(5) 0.215(11) Uani 1 1 d D U . . .
H48E H 0.9470 0.3206 0.5732 0.258 Uiso 1 1 calc R U . . .
H48F H 0.8658 0.3238 0.6246 0.258 Uiso 1 1 calc R U . . .
Ni1Y Ni 0.78681(9) 0.11777(5) 0.16058(3) 0.0496(2) Uani 1 1 d . . . . .
S2Y1 S 0.4134(6) 0.2548(3) 0.1884(2) 0.0571(19) Uani 0.63(3) 1 d . U P F 1
N1Y N 0.9754(7) 0.0718(4) 0.1608(3) 0.0689(19) Uani 1 1 d D U . . .
N2Y N 0.6033(6) 0.1662(3) 0.1633(2) 0.0537(15) Uani 1 1 d . U . . .
N11Y N 0.8657(6) 0.2019(3) 0.1432(2) 0.0537(16) Uani 1 1 d . . . . .
N21Y N 0.7751(6) 0.1270(3) 0.0853(2) 0.0457(13) Uani 1 1 d . . . . .
N31Y N 0.7038(6) 0.0357(3) 0.1747(2) 0.0580(17) Uani 1 1 d . . . . .
N41Y N 0.8047(6) 0.1061(3) 0.2367(2) 0.0503(14) Uani 1 1 d . . . . .
C2Y C 0.5219(7) 0.2033(3) 0.1717(3) 0.0503(17) Uani 1 1 d . U . . .
C12Y C 0.9773(8) 0.2091(5) 0.1624(3) 0.065(2) Uani 1 1 d . . . . .
H12Y H 1.0215 0.1752 0.1847 0.078 Uiso 1 1 calc R U . . .
C13Y C 1.0306(8) 0.2615(4) 0.1520(3) 0.065(2) Uani 1 1 d . . . . .
H13Y H 1.1042 0.2646 0.1693 0.078 Uiso 1 1 calc R U . . .
C14Y C 0.9763(8) 0.3123(4) 0.1149(3) 0.0540(18) Uani 1 1 d . . . . .
C15Y C 0.8599(8) 0.3026(4) 0.0969(3) 0.0566(19) Uani 1 1 d . . . . .
H15Y H 0.8126 0.3354 0.0745 0.068 Uiso 1 1 calc R U . . .
C16Y C 0.8117(7) 0.2508(4) 0.1092(2) 0.0511(18) Uani 1 1 d . . . . .
H16Y H 0.7353 0.2475 0.0935 0.061 Uiso 1 1 calc R U . . .
C17Y C 1.0341(10) 0.3691(5) 0.0979(4) 0.080(3) Uani 1 1 d . . . . .
H17Y H 0.9793 0.4024 0.0789 0.096 Uiso 1 1 calc R U . . .
C18Y C 1.1512(13) 0.3788(5) 0.1060(4) 0.096(4) Uani 1 1 d . . . . .
H18G H 1.2103 0.3471 0.1248 0.115 Uiso 1 1 calc R U . . .
H18H H 1.1781 0.4176 0.0931 0.115 Uiso 1 1 calc R U . . .
C22Y C 0.6602(7) 0.1284(3) 0.0658(2) 0.0462(15) Uani 1 1 d . . . . .
H22Y H 0.5838 0.1225 0.0868 0.055 Uiso 1 1 calc R U . . .
C23Y C 0.6455(7) 0.1378(3) 0.0166(2) 0.0433(15) Uani 1 1 d . . . . .
H23Y H 0.5606 0.1394 0.0043 0.052 Uiso 1 1 calc R U . . .
C24Y C 0.7560(7) 0.1450(2) -0.0144(2) 0.0402(15) Uani 1 1 d . . . . .
C25Y C 0.8753(7) 0.1418(2) 0.0056(2) 0.0407(15) Uani 1 1 d . . . . .
H25Y H 0.9534 0.1463 -0.0147 0.049 Uiso 1 1 calc R U . . .
C26Y C 0.8835(7) 0.1321(3) 0.0559(2) 0.0415(14) Uani 1 1 d . . . . .
H26Y H 0.9676 0.1290 0.0693 0.050 Uiso 1 1 calc R U . . .
C27Y C 0.7466(9) 0.1592(3) -0.0678(3) 0.055(2) Uani 1 1 d . . . . .
H27Y H 0.8284 0.1592 -0.0862 0.066 Uiso 1 1 calc R U . . .
C28Y C 0.6428(11) 0.1712(4) -0.0916(3) 0.072(3) Uani 1 1 d . . . . .
H28E H 0.5581 0.1718 -0.0752 0.087 Uiso 1 1 calc R U . . .
H28F H 0.6490 0.1796 -0.1260 0.087 Uiso 1 1 calc R U . . .
C32Y C 0.7709(8) -0.0167(4) 0.1680(3) 0.066(2) Uani 1 1 d . . . . .
H32Y H 0.8615 -0.0170 0.1572 0.079 Uiso 1 1 calc R U . . .
C33Y C 0.7198(10) -0.0658(5) 0.1753(3) 0.076(3) Uani 1 1 d . . . . .
H33Y H 0.7719 -0.0990 0.1665 0.091 Uiso 1 1 calc R U . . .
C34Y C 0.5916(12) -0.0737(4) 0.1955(3) 0.078(3) Uani 1 1 d . . . . .
C35Y C 0.5188(13) -0.0199(4) 0.2023(4) 0.109(5) Uani 1 1 d . . . . .
H35Y H 0.4276 -0.0185 0.2124 0.130 Uiso 1 1 calc R U . . .
C36Y C 0.5819(10) 0.0308(4) 0.1939(4) 0.081(3) Uani 1 1 d . . . . .
H36Y H 0.5341 0.0651 0.2025 0.098 Uiso 1 1 calc R U . . .
C37Y C 0.5234(15) -0.1285(5) 0.2061(4) 0.105(4) Uani 1 1 d . U . . .
H37Y H 0.4299 -0.1236 0.2121 0.126 Uiso 1 1 calc R U . . .
C38Y C 0.5833(16) -0.1834(5) 0.2076(4) 0.112(4) Uani 1 1 d . U . . .
H38G H 0.6767 -0.1900 0.2018 0.134 Uiso 1 1 calc R U . . .
H38H H 0.5330 -0.2163 0.2146 0.134 Uiso 1 1 calc R U . . .
C42Y C 0.8602(8) 0.0524(4) 0.2642(3) 0.063(2) Uani 1 1 d . . . . .
H42Y H 0.8698 0.0179 0.2517 0.075 Uiso 1 1 calc R U . . .
C43Y C 0.9035(8) 0.0465(4) 0.3106(3) 0.061(2) Uani 1 1 d . . . . .
H43Y H 0.9365 0.0077 0.3297 0.074 Uiso 1 1 calc R U . . .
C44Y C 0.8996(7) 0.0952(4) 0.3291(3) 0.0547(19) Uani 1 1 d . . . . .
C45Y C 0.8352(8) 0.1489(4) 0.3017(3) 0.063(2) Uani 1 1 d . . . . .
H45Y H 0.8211 0.1836 0.3140 0.076 Uiso 1 1 calc R U . . .
C46Y C 0.7911(8) 0.1522(4) 0.2562(3) 0.0535(18) Uani 1 1 d . . . . .
H46Y H 0.7486 0.1899 0.2381 0.064 Uiso 1 1 calc R U . . .
C47Y C 0.9552(9) 0.0945(5) 0.3751(3) 0.070(2) Uani 1 1 d . . . . .
H47Y H 0.9434 0.1307 0.3854 0.084 Uiso 1 1 calc R U . . .
C48Y C 1.0191(14) 0.0469(6) 0.4023(5) 0.120(5) Uani 1 1 d . . . . .
H48G H 1.0322 0.0102 0.3928 0.144 Uiso 1 1 calc R U . . .
H48H H 1.0534 0.0486 0.4318 0.144 Uiso 1 1 calc R U . . .
S1Y1 S 1.1676(6) -0.0167(3) 0.2071(3) 0.098(3) Uani 0.504(12) 1 d D U P G 1
C1Y1 C 1.066(3) 0.0387(13) 0.1747(12) 0.094(10) Uani 0.504(12) 1 d D U P G 1
S1Y2 S 1.1584(6) -0.0362(3) 0.1663(5) 0.126(5) Uani 0.496(12) 1 d D U P G 2
C1Y2 C 1.049(3) 0.0247(11) 0.1640(13) 0.099(11) Uani 0.496(12) 1 d D U P G 2
Ni1Z Ni 0.42580(13) 0.14621(5) 0.59768(4) 0.0684(3) Uani 1 1 d . . . . .
S2Z S 0.4825(3) 0.30625(16) 0.66556(11) 0.0938(9) Uani 1 1 d . . . . .
N1Z N 0.3645(10) 0.0941(3) 0.5588(3) 0.088(3) Uani 1 1 d . . . . .
N2Z N 0.4787(8) 0.2014(4) 0.6368(3) 0.077(2) Uani 1 1 d . . . . .
N11Z N 0.2381(8) 0.1460(3) 0.6351(2) 0.0663(19) Uani 1 1 d . . . . .
N21Z N 0.4984(11) 0.0672(5) 0.6478(4) 0.121(4) Uani 1 1 d D U . . .
N31Z N 0.6142(9) 0.1487(4) 0.5595(3) 0.081(2) Uani 1 1 d . U . . .
N41Z N 0.3518(7) 0.2249(3) 0.5442(2) 0.0515(15) Uani 1 1 d . . . . .
C1Z C 0.3201(8) 0.0607(3) 0.5423(4) 0.083(3) Uani 1 1 d D U . . .
C2Z C 0.4795(8) 0.2467(4) 0.6494(3) 0.059(2) Uani 1 1 d . . . . .
C12Z C 0.1267(11) 0.1517(5) 0.6127(3) 0.078(3) Uani 1 1 d . . . . .
H12Z H 0.1332 0.1482 0.5802 0.093 Uiso 1 1 calc R U . . .
C13Z C 0.0012(11) 0.1625(5) 0.6329(4) 0.086(3) Uani 1 1 d . . . . .
H13Z H -0.0757 0.1714 0.6140 0.103 Uiso 1 1 calc R U . . .
C14Z C -0.0074(13) 0.1596(5) 0.6829(4) 0.086(3) Uani 1 1 d D . . . .
C15Z C 0.1040(13) 0.1529(5) 0.7063(4) 0.090(3) Uani 1 1 d . . . . .
H15Z H 0.1001 0.1537 0.7394 0.108 Uiso 1 1 calc R U . . .
C16Z C 0.2235(12) 0.1449(4) 0.6827(3) 0.077(3) Uani 1 1 d . . . . .
H16Z H 0.3014 0.1381 0.7007 0.092 Uiso 1 1 calc R U . . .
C17Z C -0.142(2) 0.1799(19) 0.6979(11) 0.104(10) Uani 0.48(2) 1 d D U P C 1
H17Z H -0.2002 0.1901 0.6717 0.125 Uiso 0.48(2) 1 calc R U P C 1
C18Z C -0.206(2) 0.1883(12) 0.7392(7) 0.091(8) Uani 0.48(2) 1 d D U P C 1
H18I H -0.1587 0.1797 0.7682 0.109 Uiso 0.48(2) 1 calc R U P C 1
H18J H -0.2983 0.2027 0.7393 0.109 Uiso 0.48(2) 1 calc R U P C 1
C22Z C 0.6213(14) 0.0584(6) 0.6685(5) 0.149(5) Uani 1 1 d D U . . .
H22Z H 0.6720 0.0907 0.6650 0.178 Uiso 1 1 calc R U . . .
C23Z C 0.6672(13) -0.0010(5) 0.6951(5) 0.122(4) Uani 1 1 d D U . . .
H23Z H 0.7501 -0.0089 0.7102 0.146 Uiso 1 1 calc R U . . .
C24Z C 0.5926(8) -0.0481(5) 0.6993(3) 0.084(3) Uani 1 1 d D U . . .
C25Z C 0.4698(9) -0.0430(5) 0.6809(4) 0.093(3) Uani 1 1 d D U . . .
H25Z H 0.4181 -0.0750 0.6847 0.112 Uiso 1 1 calc R U . . .
C26Z C 0.4338(13) 0.0165(4) 0.6559(5) 0.122(4) Uani 1 1 d D U . . .
H26Z H 0.3495 0.0240 0.6417 0.146 Uiso 1 1 calc R U . . .
C27Z C 0.6532(12) -0.1107(5) 0.7252(5) 0.116(4) Uani 1 1 d D U . . .
H27Z H 0.5977 -0.1408 0.7268 0.139 Uiso 1 1 calc R U . . .
C28Z C 0.7656(10) -0.1317(4) 0.7455(4) 0.088(3) Uani 1 1 d . U . . .
H28G H 0.8281 -0.1051 0.7458 0.105 Uiso 1 1 calc R U . . .
H28H H 0.7856 -0.1736 0.7602 0.105 Uiso 1 1 calc R U . . .
C32Z C 0.6722(10) 0.1972(5) 0.5474(4) 0.075(2) Uani 1 1 d . U . . .
H32Z H 0.6273 0.2322 0.5557 0.090 Uiso 1 1 calc R U . . .
C33Z C 0.7985(9) 0.2017(5) 0.5225(3) 0.077(2) Uani 1 1 d . U . . .
H33Z H 0.8338 0.2390 0.5130 0.092 Uiso 1 1 calc R U . . .
C34Z C 0.8686(10) 0.1502(6) 0.5124(4) 0.086(3) Uani 1 1 d . U . . .
C35Z C 0.8099(12) 0.0993(5) 0.5260(4) 0.100(3) Uani 1 1 d . U . . .
H35Z H 0.8556 0.0632 0.5197 0.120 Uiso 1 1 calc R U . . .
C36Z C 0.6844(13) 0.0983(5) 0.5490(4) 0.105(4) Uani 1 1 d . U . . .
H36Z H 0.6465 0.0616 0.5577 0.126 Uiso 1 1 calc R U . . .
C37Z C 1.0013(11) 0.1528(7) 0.4857(5) 0.095(3) Uani 1 1 d . U . . .
H37Z H 1.0554 0.1151 0.4883 0.114 Uiso 1 1 calc R U . . .
C38Z C 1.0491(11) 0.1977(8) 0.4607(5) 0.113(5) Uani 1 1 d . U . . .
H38I H 1.0000 0.2367 0.4567 0.135 Uiso 1 1 calc R U . . .
H38J H 1.1350 0.1932 0.4456 0.135 Uiso 1 1 calc R U . . .
C42Z C 0.3663(8) 0.2243(3) 0.4978(3) 0.0522(18) Uani 1 1 d . . . . .
H42Z H 0.4083 0.1886 0.4900 0.063 Uiso 1 1 calc R U . . .
C43Z C 0.3233(7) 0.2732(3) 0.4606(2) 0.0454(15) Uani 1 1 d . . . . .
H43Z H 0.3388 0.2710 0.4280 0.054 Uiso 1 1 calc R U . . .
C44Z C 0.2573(6) 0.3260(3) 0.4705(2) 0.0356(13) Uani 1 1 d . . . . .
C45Z C 0.2438(7) 0.3249(3) 0.5191(2) 0.0416(14) Uani 1 1 d . . . . .
H45Z H 0.2011 0.3597 0.5283 0.050 Uiso 1 1 calc R U . . .
C46Z C 0.2902(7) 0.2753(3) 0.5541(3) 0.0472(16) Uani 1 1 d . . . . .
H46Z H 0.2782 0.2767 0.5870 0.057 Uiso 1 1 calc R U . . .
C47Z C 0.2105(6) 0.3779(3) 0.4328(3) 0.0442(15) Uani 1 1 d . . . . .
H47Z H 0.1825 0.4141 0.4424 0.053 Uiso 1 1 calc R U . . .
C48Z C 0.2021(8) 0.3813(4) 0.3870(3) 0.059(2) Uani 1 1 d . . . . .
H48I H 0.2287 0.3466 0.3752 0.071 Uiso 1 1 calc R U . . .
H48J H 0.1692 0.4185 0.3653 0.071 Uiso 1 1 calc R U . . .
S1Z1 S 0.2756(4) 0.00940(16) 0.5183(2) 0.116(2) Uani 0.864(10) 1 d D U P H 1
S1Z2 S 0.215(2) 0.0107(9) 0.5577(10) 0.099(9) Uani 0.136(10) 1 d D U P H 2
S2Y2 S 0.405(2) 0.2578(7) 0.1670(16) 0.203(11) Uani 0.37(3) 1 d . U P F 2
S1W2 S 0.7460(17) 0.5082(5) 0.0353(8) 0.055(3) Uani 0.23(2) 1 d D U P E 2

loop_
_atom_site_aniso_label
_atom_site_aniso_U_11
_atom_site_aniso_U_22
_atom_site_aniso_U_33
_atom_site_aniso_U_23
_atom_site_aniso_U_13
_atom_site_aniso_U_12
C17U 0.104(14) 0.083(15) 0.027(9) 0.000(9) 0.006(10) 0.003(10)
C18U 0.13(2) 0.13(2) 0.034(9) -0.013(10) -0.028(13) 0.005(18)
C37V 0.027(7) 0.045(9) 0.057(9) -0.009(7) -0.003(6) -0.007(6)
C38V 0.011(6) 0.051(8) 0.089(12) -0.014(7) 0.002(7) 0.004(6)
Ni1W 0.0454(4) 0.0269(4) 0.0298(4) -0.0110(3) -0.0119(3) -0.0053(3)
S2W 0.0849(14) 0.0407(10) 0.0903(15) -0.0476(11) 0.0296(12) -0.0181(10)
N1W 0.053(3) 0.046(3) 0.032(3) -0.014(2) -0.005(2) -0.019(3)
N2W 0.054(3) 0.031(3) 0.042(3) -0.021(2) -0.008(2) -0.002(2)
N11W 0.042(3) 0.021(2) 0.038(3) -0.012(2) -0.011(2) -0.0028(19)
N21W 0.040(3) 0.039(3) 0.038(3) -0.008(2) -0.008(2) -0.006(2)
N31W 0.050(3) 0.039(3) 0.033(3) -0.011(2) -0.010(2) -0.008(2)
N41W 0.054(3) 0.023(2) 0.028(2) -0.0018(19) -0.012(2) 0.001(2)
C1W 0.047(3) 0.032(3) 0.037(3) -0.015(2) -0.011(2) 0.001(2)
C2W 0.057(4) 0.040(4) 0.044(4) -0.026(3) 0.008(3) -0.011(3)
C12W 0.043(3) 0.016(2) 0.045(3) -0.010(2) -0.008(3) -0.001(2)
C13W 0.040(3) 0.027(3) 0.064(4) -0.024(3) -0.007(3) -0.003(2)
C14W 0.036(3) 0.027(3) 0.048(3) -0.019(3) -0.016(3) 0.003(2)
C15W 0.047(3) 0.031(3) 0.044(3) -0.020(3) -0.013(3) 0.002(3)
C16W 0.053(4) 0.022(3) 0.041(3) -0.014(2) -0.011(3) -0.001(2)
C17W 0.041(4) 0.070(5) 0.077(5) -0.051(5) -0.001(4) -0.004(3)
C18W 0.059(5) 0.086(7) 0.139(10) -0.066(7) 0.035(6) -0.034(5)
C22W 0.040(3) 0.061(4) 0.036(3) -0.003(3) -0.008(3) -0.006(3)
C23W 0.033(3) 0.093(6) 0.043(4) -0.002(4) -0.003(3) -0.005(4)
C24W 0.037(4) 0.088(7) 0.072(6) 0.027(5) -0.011(4) -0.010(4)
C25W 0.043(4) 0.067(6) 0.096(7) -0.010(5) -0.012(4) 0.002(4)
C26W 0.054(4) 0.053(4) 0.053(4) -0.012(3) -0.009(3) -0.012(3)
C27W 0.063(6) 0.133(10) 0.126(9) 0.073(8) -0.018(6) 0.005(6)
C28W 0.065(7) 0.246(18) 0.094(7) 0.100(9) 0.007(6) 0.059(9)
C32W 0.048(4) 0.054(4) 0.040(3) -0.011(3) -0.005(3) -0.012(3)
C33W 0.055(4) 0.060(5) 0.062(5) -0.020(4) 0.001(4) -0.023(4)
C34W 0.078(6) 0.057(5) 0.079(6) -0.032(4) 0.032(5) -0.044(4)
C35W 0.104(7) 0.069(5) 0.042(4) -0.026(4) 0.020(4) -0.044(5)
C36W 0.073(5) 0.047(4) 0.038(4) -0.015(3) -0.006(3) -0.013(4)
C37W 0.020(9) 0.044(9) 0.076(10) -0.012(8) -0.026(8) 0.007(8)
C38W 0.035(8) 0.051(10) 0.087(10) -0.018(9) 0.008(8) -0.001(7)
C42W 0.050(4) 0.047(4) 0.030(3) -0.001(3) -0.006(3) 0.006(3)
C43W 0.051(4) 0.079(6) 0.029(3) -0.002(3) -0.001(3) 0.032(4)
C44W 0.118(8) 0.025(3) 0.033(3) 0.008(3) 0.017(4) 0.019(4)
C45W 0.105(7) 0.026(3) 0.045(4) -0.004(3) -0.004(4) 0.004(4)
C46W 0.091(6) 0.033(3) 0.027(3) 0.000(3) -0.003(3) -0.021(3)
C47W 0.112(8) 0.059(5) 0.044(4) 0.009(4) -0.018(5) -0.016(5)
C48W 0.107(10) 0.194(16) 0.080(8) -0.031(9) 0.008(7) -0.038(10)
S1W1 0.089(3) 0.0431(14) 0.065(3) -0.0355(17) -0.019(2) -0.0062(15)
Ni1X 0.0275(4) 0.0252(4) 0.0512(5) -0.0083(3) 0.0009(3) -0.0082(3)
S1X 0.0566(12) 0.0451(11) 0.123(2) -0.0282(13) 0.0059(13) 0.0108(9)
S2X 0.0588(13) 0.0396(11) 0.182(3) -0.0131(15) -0.0595(17) 0.0190(9)
N1X 0.041(3) 0.034(3) 0.058(4) -0.006(3) 0.001(3) -0.007(2)
N2X 0.025(2) 0.029(3) 0.057(3) -0.008(2) 0.002(2) -0.0059(19)
N11X 0.024(2) 0.025(2) 0.051(3) 0.003(2) 0.001(2) -0.0095(18)
N21X 0.050(3) 0.032(3) 0.054(3) -0.009(2) 0.004(3) -0.010(2)
N31X 0.043(3) 0.019(2) 0.045(3) -0.004(2) -0.006(2) -0.009(2)
N41X 0.030(2) 0.027(2) 0.050(3) -0.005(2) -0.002(2) -0.0120(19)
C1X 0.035(3) 0.031(3) 0.059(4) -0.012(3) -0.003(3) -0.008(3)
C2X 0.031(3) 0.034(3) 0.061(4) -0.013(3) -0.011(3) -0.009(3)
C12X 0.030(3) 0.028(4) 0.194(11) -0.020(5) 0.013(5) -0.017(3)
C13X 0.035(3) 0.026(3) 0.151(9) -0.014(4) 0.003(4) -0.016(3)
C14X 0.036(3) 0.041(4) 0.044(3) 0.004(3) -0.011(3) -0.020(3)
C15X 0.030(3) 0.060(4) 0.047(4) -0.012(3) 0.009(3) -0.021(3)
C16X 0.029(3) 0.040(3) 0.043(3) -0.010(3) -0.001(2) -0.010(2)
C17X 0.057(4) 0.044(4) 0.074(5) 0.004(4) -0.008(4) -0.031(4)
C18X 0.087(7) 0.059(6) 0.113(8) -0.002(5) -0.010(6) -0.050(5)
C22X 0.048(4) 0.040(4) 0.057(4) -0.007(3) 0.006(3) -0.011(3)
C23X 0.060(5) 0.039(4) 0.076(6) 0.004(4) -0.007(4) 0.001(3)
C24X 0.065(5) 0.066(5) 0.062(5) -0.026(4) 0.013(4) -0.011(4)
C25X 0.083(6) 0.041(4) 0.045(4) -0.009(3) 0.006(4) -0.002(4)
C26X 0.059(4) 0.049(4) 0.058(5) -0.019(4) 0.003(4) -0.005(3)
C27X 0.136(10) 0.063(6) 0.049(5) -0.012(4) 0.002(6) 0.005(6)
C28X 0.37(3) 0.096(10) 0.065(7) -0.030(7) -0.082(12) 0.086(14)
C32X 0.045(3) 0.030(3) 0.040(3) -0.005(3) -0.005(3) -0.011(3)
C33X 0.050(4) 0.034(3) 0.048(4) -0.017(3) -0.002(3) -0.016(3)
C34X 0.052(4) 0.032(3) 0.054(4) -0.021(3) 0.010(3) -0.014(3)
C35X 0.049(4) 0.025(3) 0.054(4) -0.003(3) -0.001(3) -0.006(3)
C36X 0.041(3) 0.028(3) 0.063(4) -0.013(3) -0.006(3) -0.004(3)
C37X 0.079(6) 0.034(4) 0.066(5) -0.011(3) 0.006(4) -0.023(4)
C38X 0.074(6) 0.052(5) 0.090(7) 0.000(5) 0.002(5) -0.027(4)
C42X 0.028(3) 0.042(3) 0.052(4) -0.011(3) -0.001(3) -0.014(3)
C43X 0.043(4) 0.067(5) 0.048(4) -0.004(4) -0.010(3) -0.015(3)
C44X 0.046(4) 0.149(10) 0.048(4) -0.001(5) -0.003(4) -0.007(5)
C45X 0.031(4) 0.127(9) 0.065(6) 0.016(5) 0.000(4) -0.006(4)
C46X 0.030(3) 0.052(4) 0.055(4) 0.001(3) 0.001(3) -0.010(3)
C47X 0.079(7) 0.31(2) 0.050(5) 0.017(9) -0.014(5) 0.027(10)
C48X 0.126(12) 0.39(3) 0.076(9) 0.016(13) -0.055(9) 0.033(16)
Ni1Y 0.0423(5) 0.0660(6) 0.0367(5) -0.0151(4) -0.0097(4) 0.0126(4)
S2Y1 0.050(2) 0.036(2) 0.080(3) -0.013(2) 0.006(2) 0.0036(15)
N1Y 0.050(4) 0.092(5) 0.057(4) -0.010(4) -0.014(3) 0.009(3)
N2Y 0.040(3) 0.073(4) 0.049(3) -0.026(3) -0.004(3) 0.009(3)
N11Y 0.040(3) 0.080(5) 0.039(3) -0.017(3) -0.007(2) 0.007(3)
N21Y 0.045(3) 0.052(3) 0.041(3) -0.021(3) -0.002(2) 0.006(3)
N31Y 0.056(4) 0.078(5) 0.043(3) -0.033(3) -0.013(3) 0.020(3)
N41Y 0.046(3) 0.068(4) 0.034(3) -0.009(3) -0.011(2) 0.000(3)
C2Y 0.038(3) 0.049(4) 0.053(4) 0.001(3) -0.002(3) 0.003(3)
C12Y 0.045(4) 0.095(7) 0.048(4) -0.004(4) -0.019(3) -0.004(4)
C13Y 0.047(4) 0.094(7) 0.052(5) -0.010(4) -0.014(4) -0.010(4)
C14Y 0.061(5) 0.061(5) 0.039(4) -0.018(3) -0.005(3) 0.006(4)
C15Y 0.065(5) 0.059(5) 0.042(4) -0.018(4) -0.012(3) 0.014(4)
C16Y 0.050(4) 0.067(5) 0.034(3) -0.014(3) -0.011(3) 0.008(4)
C17Y 0.072(6) 0.094(7) 0.095(7) -0.067(6) -0.005(5) -0.003(5)
C18Y 0.119(10) 0.087(8) 0.097(8) -0.056(7) -0.004(7) -0.005(7)
C22Y 0.050(4) 0.048(4) 0.039(3) -0.012(3) 0.001(3) 0.000(3)
C23Y 0.053(4) 0.033(3) 0.050(4) -0.019(3) -0.001(3) -0.011(3)
C24Y 0.071(4) 0.014(2) 0.040(3) -0.014(2) 0.008(3) -0.015(3)
C25Y 0.062(4) 0.019(3) 0.045(3) -0.017(2) 0.018(3) -0.013(3)
C26Y 0.047(4) 0.030(3) 0.049(4) -0.017(3) 0.003(3) 0.000(3)
C27Y 0.090(6) 0.046(4) 0.041(4) -0.022(3) 0.020(4) -0.036(4)
C28Y 0.119(8) 0.072(6) 0.036(4) -0.018(4) 0.015(5) -0.049(6)
C32Y 0.050(4) 0.085(6) 0.077(6) -0.056(5) -0.016(4) 0.021(4)
C33Y 0.075(6) 0.085(7) 0.078(6) -0.055(5) -0.030(5) 0.036(5)
C34Y 0.128(9) 0.054(5) 0.044(4) -0.018(4) 0.001(5) 0.022(5)
C35Y 0.134(10) 0.041(5) 0.126(10) -0.008(5) 0.076(8) 0.001(6)
C36Y 0.094(7) 0.049(5) 0.082(6) -0.008(4) 0.047(6) 0.008(5)
C37Y 0.156(12) 0.061(6) 0.086(7) -0.017(6) 0.035(8) 0.003(7)
C38Y 0.168(13) 0.068(7) 0.097(8) -0.035(6) -0.006(8) 0.017(7)
C42Y 0.063(5) 0.067(5) 0.058(5) -0.017(4) -0.021(4) 0.006(4)
C43Y 0.050(4) 0.084(6) 0.040(4) 0.001(4) -0.005(3) -0.005(4)
C44Y 0.044(4) 0.074(5) 0.039(4) -0.002(4) -0.003(3) -0.007(4)
C45Y 0.056(5) 0.085(6) 0.053(5) -0.025(4) -0.003(4) -0.011(4)
C46Y 0.058(4) 0.059(5) 0.037(4) -0.002(3) -0.006(3) -0.002(4)
C47Y 0.069(5) 0.084(7) 0.062(5) -0.018(5) -0.019(4) -0.014(5)
C48Y 0.164(13) 0.089(9) 0.108(9) -0.014(7) -0.081(9) 0.002(8)
S1Y1 0.081(4) 0.076(4) 0.115(6) -0.007(4) -0.005(3) 0.027(3)
C1Y1 0.038(11) 0.090(16) 0.119(17) 0.029(12) -0.005(10) -0.003(11)
S1Y2 0.058(3) 0.061(4) 0.234(14) -0.001(5) -0.007(5) 0.003(2)
C1Y2 0.026(9) 0.072(12) 0.15(2) 0.054(13) 0.006(11) 0.002(10)
Ni1Z 0.0929(9) 0.0448(6) 0.0544(6) -0.0057(5) 0.0087(6) 0.0140(5)
S2Z 0.0820(18) 0.128(3) 0.0823(18) -0.0446(18) 0.0135(14) -0.0251(17)
N1Z 0.128(7) 0.038(4) 0.089(6) -0.020(4) 0.033(5) 0.009(4)
N2Z 0.078(5) 0.094(6) 0.051(4) -0.007(4) -0.017(4) -0.002(5)
N11Z 0.098(6) 0.055(4) 0.044(4) -0.017(3) 0.006(4) -0.002(4)
N21Z 0.142(8) 0.084(6) 0.102(7) 0.003(6) 0.042(6) 0.027(6)
N31Z 0.094(5) 0.056(4) 0.068(5) 0.004(4) 0.011(4) 0.026(4)
N41Z 0.069(4) 0.038(3) 0.045(3) -0.016(3) 0.001(3) 0.010(3)
C1Z 0.062(5) 0.036(4) 0.133(9) -0.003(5) 0.018(5) 0.006(4)
C2Z 0.045(4) 0.084(6) 0.039(4) -0.006(4) -0.005(3) 0.002(4)
C12Z 0.092(7) 0.096(7) 0.049(5) -0.032(5) -0.002(5) -0.004(6)
C13Z 0.087(7) 0.104(8) 0.071(6) -0.040(6) 0.012(5) -0.002(6)
C14Z 0.106(8) 0.092(8) 0.069(6) -0.041(6) 0.031(6) -0.027(6)
C15Z 0.127(10) 0.100(8) 0.053(5) -0.036(6) 0.022(6) -0.030(7)
C16Z 0.114(8) 0.077(6) 0.041(4) -0.018(4) 0.002(5) -0.015(6)
C17Z 0.11(2) 0.14(3) 0.053(18) -0.012(17) 0.012(17) -0.03(2)
C18Z 0.084(15) 0.14(2) 0.061(11) -0.030(12) 0.003(10) -0.037(14)
C22Z 0.137(10) 0.131(8) 0.120(11) 0.033(8) 0.036(8) 0.024(8)
C23Z 0.092(8) 0.122(8) 0.133(11) -0.004(8) 0.015(7) -0.019(6)
C24Z 0.053(4) 0.113(6) 0.074(6) -0.020(5) 0.023(4) 0.001(4)
C25Z 0.077(6) 0.095(6) 0.085(7) 0.001(5) 0.019(5) 0.007(5)
C26Z 0.154(9) 0.063(6) 0.110(9) 0.000(6) 0.044(7) 0.041(5)
C27Z 0.075(7) 0.107(7) 0.156(12) -0.036(8) 0.003(7) 0.022(6)
C28Z 0.091(6) 0.053(5) 0.080(6) 0.033(5) -0.012(5) 0.025(5)
C32Z 0.071(5) 0.070(5) 0.072(6) -0.013(5) -0.007(4) 0.020(4)
C33Z 0.064(5) 0.097(6) 0.061(5) -0.017(5) -0.012(4) 0.015(4)
C34Z 0.071(5) 0.120(7) 0.060(5) -0.027(5) -0.019(4) 0.027(5)
C35Z 0.102(7) 0.084(6) 0.085(7) -0.007(6) -0.002(6) 0.053(5)
C36Z 0.127(8) 0.064(5) 0.096(8) -0.001(5) 0.027(7) 0.030(5)
C37Z 0.060(5) 0.136(10) 0.098(8) -0.062(7) -0.032(5) 0.031(5)
C38Z 0.050(6) 0.201(15) 0.102(9) -0.065(9) -0.011(5) -0.014(7)
C42Z 0.076(5) 0.033(3) 0.048(4) -0.019(3) 0.014(4) 0.001(3)
C43Z 0.065(4) 0.029(3) 0.039(3) -0.007(3) 0.002(3) -0.004(3)
C44Z 0.033(3) 0.027(3) 0.049(3) -0.012(3) -0.006(3) -0.008(2)
C45Z 0.048(4) 0.027(3) 0.052(4) -0.018(3) -0.015(3) 0.006(3)
C46Z 0.053(4) 0.044(4) 0.050(4) -0.029(3) -0.010(3) 0.013(3)
C47Z 0.041(3) 0.026(3) 0.064(4) -0.004(3) -0.016(3) -0.006(2)
C48Z 0.055(4) 0.051(5) 0.062(5) 0.007(4) -0.010(4) -0.011(4)
S1Z1 0.086(3) 0.074(2) 0.181(5) 0.010(2) -0.056(3) -0.0383(19)
S1Z2 0.108(17) 0.083(14) 0.13(2) -0.063(14) 0.006(14) -0.025(11)
S2Y2 0.115(10) 0.069(7) 0.32(2) 0.075(11) 0.124(13) 0.043(6)
S1W2 0.085(5) 0.040(4) 0.057(6) -0.036(4) -0.018(4) -0.008(4)

loop_
_atom_type_symbol
_atom_type_description
_atom_type_scat_dispersion_real
_atom_type_scat_dispersion_imag
_atom_type_scat_source
C C 0.0033 0.0016 'International Tables Vol C Tables 4.2.6.8 and 6.1.1.4'
H H 0.0000 0.0000 'International Tables Vol C Tables 4.2.6.8 and 6.1.1.4'
N N 0.0061 0.0033 'International Tables Vol C Tables 4.2.6.8 and 6.1.1.4'
S S 0.1246 0.1234 'International Tables Vol C Tables 4.2.6.8 and 6.1.1.4'
Ni Ni 0.3393 1.1124 'International Tables Vol C Tables 4.2.6.8 and 6.1.1.4'

loop_
_geom_angle_atom_site_label_1
_geom_angle_atom_site_label_2
_geom_angle_atom_site_label_3
_geom_angle
C11A C1A C2A 118.1(12)
C1A C2A C3A 121.8(12)
C4A C3A C2A 118.1(12)
C41A C4A C3A 121.8(12)
C6A C5A C51A 121.8(12)
C7A C6A C5A 118.1(12)
C6A C7A C8A 121.6(12)
C81A C8A C7A 118.0(11)
C11A C9A C81A 112.6(12)
C41A C11A C1A 121.8(12)
C41A C11A C9A 97.6(12)
C1A C11A C9A 140.5(12)
C11A C41A C4A 118.1(12)
C11A C41A C51A 118.4(13)
C4A C41A C51A 123.5(13)
C81A C51A C5A 118.1(12)
C81A C51A C41A 107.1(12)
C5A C51A C41A 134.4(13)
C51A C81A C8A 121.7(12)
C51A C81A C9A 103.8(12)
C8A C81A C9A 134.3(12)
C2B C1B C11B 116.9(10)
C1B C2B C3B 123.1(10)
C4B C3B C2B 116.9(10)
C3B C4B C41B 123.0(10)
C51B C5B C6B 120.2(13)
C7B C6B C5B 119.6(13)
C8B C7B C6B 120.3(13)
C81B C8B C7B 119.6(13)
C81B C9B C11B 106.0(11)
C41B C11B C1B 123.1(10)
C41B C11B C9B 106.5(10)
C1B C11B C9B 130.1(10)
C51B C41B C11B 109.8(10)
C51B C41B C4B 133.2(10)
C11B C41B C4B 116.9(10)
C41B C51B C81B 112.5(11)
C41B C51B C5B 127.8(11)
C81B C51B C5B 119.6(13)
C8B C81B C51B 120.3(13)
C8B C81B C9B 134.4(11)
C51B C81B C9B 105.0(11)
C18U C17U C14Z 109.9(19)
C18U C17U H17U 125.0
C14Z C17U H17U 125.0
C17U C18U H18A 120.0
C17U C18U H18B 120.0
H18A C18U H18B 120.0
C38V C37V C34W 116.5(15)
C38V C37V H37V 121.8
C34W C37V H37V 121.8
C37V C38V H38A 120.0
C37V C38V H38B 120.0
H38A C38V H38B 120.0
N2W Ni1W N1W 178.0(2)
N2W Ni1W N41W 91.7(2)
N1W Ni1W N41W 89.8(2)
N2W Ni1W N31W 89.5(2)
N1W Ni1W N31W 91.8(2)
N41W Ni1W N31W 91.0(2)
N2W Ni1W N21W 89.4(2)
N1W Ni1W N21W 89.0(2)
N41W Ni1W N21W 178.3(2)
N31W Ni1W N21W 90.3(2)
N2W Ni1W N11W 90.1(2)
N1W Ni1W N11W 88.58(19)
N41W Ni1W N11W 89.0(2)
N31W Ni1W N11W 179.66(19)
N21W Ni1W N11W 89.8(2)
C1W N1W Ni1W 167.3(5)
C2W N2W Ni1W 158.3(6)
C16W N11W C12W 116.1(5)
C16W N11W Ni1W 122.9(4)
C12W N11W Ni1W 121.0(4)
C26W N21W C22W 116.6(6)
C26W N21W Ni1W 124.1(5)
C22W N21W Ni1W 119.3(5)
C36W N31W C32W 117.3(6)
C36W N31W Ni1W 121.1(5)
C32W N31W Ni1W 121.2(4)
C42W N41W C46W 118.6(6)
C42W N41W Ni1W 120.9(4)
C46W N41W Ni1W 119.8(5)
N1W C1W S1W1 176.9(7)
N1W C1W S1W2 160.1(11)
N2W C2W S2W 177.9(7)
C13W C12W N11W 123.4(5)
C13W C12W H12W 118.3
N11W C12W H12W 118.3
C12W C13W C14W 121.2(6)
C12W C13W H13W 119.4
C14W C13W H13W 119.4
C13W C14W C15W 115.2(6)
C13W C14W C17W 124.5(6)
C15W C14W C17W 120.3(6)
C16W C15W C14W 120.2(5)
C16W C15W H15W 119.9
C14W C15W H15W 119.9
N11W C16W C15W 123.8(6)
N11W C16W H16W 118.1
C15W C16W H16W 118.1
C18W C17W C14W 123.9(8)
C18W C17W H17W 118.1
C14W C17W H17W 118.1
C17W C18W H18C 120.0
C17W C18W H18D 120.0
H18C C18W H18D 120.0
N21W C22W C23W 124.9(8)
N21W C22W H22W 117.5
C23W C22W H22W 117.5
C22W C23W C24W 119.2(8)
C22W C23W H23W 120.4
C24W C23W H23W 120.4
C23W C24W C25W 118.3(8)
C23W C24W C27W 123.7(11)
C25W C24W C27W 118.0(11)
C26W C25W C24W 118.4(9)
C26W C25W H25W 120.8
C24W C25W H25W 120.8
N21W C26W C25W 122.6(8)
N21W C26W H26W 118.7
C25W C26W H26W 118.7
C28W C27W C24W 122.4(15)
C28W C27W H27W 118.8
C24W C27W H27W 118.8
C27W C28W H28A 120.0
C27W C28W H28B 120.0
H28A C28W H28B 120.0
N31W C32W C33W 121.9(7)
N31W C32W H32W 119.0
C33W C32W H32W 119.0
C34W C33W C32W 122.9(8)
C34W C33W H33W 118.6
C32W C33W H33W 118.6
C33W C34W C37V 133.8(11)
C33W C34W C35W 114.5(8)
C37V C34W C35W 111.4(10)
C33W C34W C37W 112.2(10)
C35W C34W C37W 133.0(9)
C36W C35W C34W 120.1(7)
C36W C35W H35W 120.0
C34W C35W H35W 120.0
N31W C36W C35W 122.9(7)
N31W C36W H36W 118.5
C35W C36W H36W 118.5
C38W C37W C34W 116.0(16)
C38W C37W H37W 122.0
C34W C37W H37W 122.0
C37W C38W H38C 120.0
C37W C38W H38D 120.0
H38C C38W H38D 120.0
N41W C42W C43W 122.0(7)
N41W C42W H42W 119.0
C43W C42W H42W 119.0
C42W C43W C44W 119.6(8)
C42W C43W H43W 120.2
C44W C43W H43W 120.2
C45W C44W C43W 115.8(6)
C45W C44W C47W 112.3(8)
C43W C44W C47W 131.6(9)
C46W C45W C44W 121.0(8)
C46W C45W H45W 119.5
C44W C45W H45W 119.5
N41W C46W C45W 122.8(8)
N41W C46W H46W 118.6
C45W C46W H46W 118.6
C48W C47W C44W 107.2(11)
C48W C47W H47W 126.4
C44W C47W H47W 126.4
C47W C48W H48C 120.0
C47W C48W H48D 120.0
H48C C48W H48D 120.0
N2X Ni1X N1X 175.9(2)
N2X Ni1X N41X 90.1(2)
N1X Ni1X N41X 92.5(2)
N2X Ni1X N21X 87.4(2)
N1X Ni1X N21X 90.0(2)
N41X Ni1X N21X 177.3(2)
N2X Ni1X N11X 91.48(18)
N1X Ni1X N11X 91.7(2)
N41X Ni1X N11X 89.45(19)
N21X Ni1X N11X 89.5(2)
N2X Ni1X N31X 89.51(19)
N1X Ni1X N31X 87.4(2)
N41X Ni1X N31X 88.59(19)
N21X Ni1X N31X 92.5(2)
N11X Ni1X N31X 177.8(2)
C1X N1X Ni1X 159.7(5)
C2X N2X Ni1X 152.7(5)
C12X N11X C16X 116.6(5)
C12X N11X Ni1X 122.4(4)
C16X N11X Ni1X 120.8(4)
C26X N21X C22X 116.5(7)
C26X N21X Ni1X 122.5(5)
C22X N21X Ni1X 120.1(5)
C36X N31X C32X 117.1(5)
C36X N31X Ni1X 120.7(4)
C32X N31X Ni1X 122.2(4)
C46X N41X C42X 116.2(6)
C46X N41X Ni1X 123.1(4)
C42X N41X Ni1X 120.5(4)
N1X C1X S1X 178.3(7)
N2X C2X S2X 177.4(6)
N11X C12X C13X 124.8(7)
N11X C12X H12X 117.6
C13X C12X H12X 117.6
C14X C13X C12X 115.9(7)
C14X C13X H13X 122.1
C12X C13X H13X 122.1
C15X C14X C13X 118.0(6)
C15X C14X C17X 121.0(6)
C13X C14X C17X 121.0(7)
C14X C15X C16X 121.4(6)
C14X C15X H15X 119.3
C16X C15X H15X 119.3
N11X C16X C15X 122.7(6)
N11X C16X H16X 118.7
C15X C16X H16X 118.7
C18X C17X C14X 126.2(8)
C18X C17X H17X 116.9
C14X C17X H17X 116.9
C17X C18X H18E 120.0
C17X C18X H18F 120.0
H18E C18X H18F 120.0
N21X C22X C23X 123.2(7)
N21X C22X H22X 118.4
C23X C22X H22X 118.4
C22X C23X C24X 118.8(7)
C22X C23X H23X 120.6
C24X C23X H23X 120.6
C25X C24X C23X 116.8(8)
C25X C24X C27X 122.4(8)
C23X C24X C27X 120.7(8)
C26X C25X C24X 120.1(7)
C26X C25X H25X 119.9
C24X C25X H25X 119.9
N21X C26X C25X 124.2(8)
N21X C26X H26X 117.9
C25X C26X H26X 117.9
C28X C27X C24X 128.5(11)
C28X C27X H27X 115.8
C24X C27X H27X 115.8
C27X C28X H28C 120.0
C27X C28X H28D 120.0
H28C C28X H28D 120.0
N31X C32X C33X 122.9(6)
N31X C32X H32X 118.5
C33X C32X H32X 118.5
C34X C33X C32X 119.9(6)
C34X C33X H33X 120.0
C32X C33X H33X 120.0
C33X C34X C35X 118.4(6)
C33X C34X C37X 123.9(7)
C35X C34X C37X 117.4(7)
C34X C35X C36X 117.4(6)
C34X C35X H35X 121.3
C36X C35X H35X 121.3
N31X C36X C35X 124.0(6)
N31X C36X H36X 118.0
C35X C36X H36X 118.0
C38X C37X C34X 126.1(8)
C38X C37X H37X 116.9
C34X C37X H37X 116.9
C37X C38X H38E 120.0
C37X C38X H38F 120.0
H38E C38X H38F 120.0
N41X C42X C43X 123.1(6)
N41X C42X H42X 118.5
C43X C42X H42X 118.5
C42X C43X C44X 120.7(7)
C42X C43X H43X 119.6
C44X C43X H43X 119.6
C43X C44X C45X 114.9(8)
C43X C44X C47X 123.4(9)
C45X C44X C47X 121.7(9)
C46X C45X C44X 120.6(8)
C46X C45X H45X 119.7
C44X C45X H45X 119.7
C45X C46X N41X 124.5(7)
C45X C46X H46X 117.7
N41X C46X H46X 117.7
C48X C47X C44X 123.1(12)
C48X C47X H47X 118.4
C44X C47X H47X 118.4
C47X C48X H48E 120.0
C47X C48X H48F 120.0
H48E C48X H48F 120.0
N2Y Ni1Y N1Y 176.4(3)
N2Y Ni1Y N21Y 91.6(2)
N1Y Ni1Y N21Y 91.2(2)
N2Y Ni1Y N31Y 91.7(3)
N1Y Ni1Y N31Y 90.7(3)
N21Y Ni1Y N31Y 89.1(2)
N2Y Ni1Y N11Y 87.2(3)
N1Y Ni1Y N11Y 90.6(3)
N21Y Ni1Y N11Y 88.6(2)
N31Y Ni1Y N11Y 177.3(2)
N2Y Ni1Y N41Y 90.4(2)
N1Y Ni1Y N41Y 86.8(3)
N21Y Ni1Y N41Y 178.0(2)
N31Y Ni1Y N41Y 90.5(2)
N11Y Ni1Y N41Y 92.0(2)
C1Y1 N1Y Ni1Y 159(2)
C1Y2 N1Y Ni1Y 150(2)
C2Y N2Y Ni1Y 158.5(6)
C12Y N11Y C16Y 115.0(7)
C12Y N11Y Ni1Y 122.8(6)
C16Y N11Y Ni1Y 122.0(5)
C22Y N21Y C26Y 118.0(6)
C22Y N21Y Ni1Y 121.2(5)
C26Y N21Y Ni1Y 120.8(5)
C36Y N31Y C32Y 114.1(8)
C36Y N31Y Ni1Y 121.7(5)
C32Y N31Y Ni1Y 124.1(6)
C46Y N41Y C42Y 116.7(6)
C46Y N41Y Ni1Y 122.1(5)
C42Y N41Y Ni1Y 119.5(5)
N2Y C2Y S2Y2 163.6(19)
N2Y C2Y S2Y1 174.7(7)
N11Y C12Y C13Y 124.4(8)
N11Y C12Y H12Y 117.8
C13Y C12Y H12Y 117.8
C12Y C13Y C14Y 120.2(7)
C12Y C13Y H13Y 119.9
C14Y C13Y H13Y 119.9
C15Y C14Y C13Y 112.6(8)
C15Y C14Y C17Y 123.1(8)
C13Y C14Y C17Y 124.2(8)
C16Y C15Y C14Y 123.9(7)
C16Y C15Y H15Y 118.0
C14Y C15Y H15Y 118.0
C15Y C16Y N11Y 123.4(7)
C15Y C16Y H16Y 118.3
N11Y C16Y H16Y 118.3
C18Y C17Y C14Y 127.4(11)
C18Y C17Y H17Y 116.3
C14Y C17Y H17Y 116.3
C17Y C18Y H18G 120.0
C17Y C18Y H18H 120.0
H18G C18Y H18H 120.0
N21Y C22Y C23Y 123.7(7)
N21Y C22Y H22Y 118.2
C23Y C22Y H22Y 118.2
C22Y C23Y C24Y 119.1(7)
C22Y C23Y H23Y 120.5
C24Y C23Y H23Y 120.5
C25Y C24Y C23Y 117.5(6)
C25Y C24Y C27Y 120.3(6)
C23Y C24Y C27Y 122.1(7)
C24Y C25Y C26Y 120.6(6)
C24Y C25Y H25Y 119.7
C26Y C25Y H25Y 119.7
N21Y C26Y C25Y 121.1(6)
N21Y C26Y H26Y 119.5
C25Y C26Y H26Y 119.5
C28Y C27Y C24Y 127.4(8)
C28Y C27Y H27Y 116.3
C24Y C27Y H27Y 116.3
C27Y C28Y H28E 120.0
C27Y C28Y H28F 120.0
H28E C28Y H28F 120.0
C33Y C32Y N31Y 124.1(8)
C33Y C32Y H32Y 118.0
N31Y C32Y H32Y 118.0
C32Y C33Y C34Y 124.2(8)
C32Y C33Y H33Y 117.9
C34Y C33Y H33Y 117.9
C33Y C34Y C35Y 112.7(10)
C33Y C34Y C37Y 128.7(9)
C35Y C34Y C37Y 118.3(11)
C36Y C35Y C34Y 118.9(11)
C36Y C35Y H35Y 120.6
C34Y C35Y H35Y 120.6
N31Y C36Y C35Y 125.3(8)
N31Y C36Y H36Y 117.3
C35Y C36Y H36Y 117.3
C38Y C37Y C34Y 124.7(14)
C38Y C37Y H37Y 117.6
C34Y C37Y H37Y 117.6
C37Y C38Y H38G 120.0
C37Y C38Y H38H 120.0
H38G C38Y H38H 120.0
N41Y C42Y C43Y 121.6(8)
N41Y C42Y H42Y 119.2
C43Y C42Y H42Y 119.2
C44Y C43Y C42Y 121.6(8)
C44Y C43Y H43Y 119.2
C42Y C43Y H43Y 119.2
C43Y C44Y C45Y 115.6(7)
C43Y C44Y C47Y 125.5(8)
C45Y C44Y C47Y 118.9(8)
C44Y C45Y C46Y 120.2(8)
C44Y C45Y H45Y 119.9
C46Y C45Y H45Y 119.9
N41Y C46Y C45Y 123.8(8)
N41Y C46Y H46Y 118.1
C45Y C46Y H46Y 118.1
C48Y C47Y C44Y 123.0(10)
C48Y C47Y H47Y 118.5
C44Y C47Y H47Y 118.5
C47Y C48Y H48G 120.0
C47Y C48Y H48H 120.0
H48G C48Y H48H 120.0
N1Y C1Y1 S1Y1 164(3)
N1Y C1Y2 S1Y2 176(3)
N1Z Ni1Z N2Z 177.2(3)
N1Z Ni1Z N21Z 88.0(4)
N2Z Ni1Z N21Z 93.8(4)
N1Z Ni1Z N11Z 88.4(3)
N2Z Ni1Z N11Z 89.4(3)
N21Z Ni1Z N11Z 90.3(4)
N1Z Ni1Z N41Z 89.7(3)
N2Z Ni1Z N41Z 88.5(3)
N21Z Ni1Z N41Z 177.6(4)
N11Z Ni1Z N41Z 90.5(3)
N1Z Ni1Z N31Z 92.2(4)
N2Z Ni1Z N31Z 89.9(4)
N21Z Ni1Z N31Z 90.8(3)
N11Z Ni1Z N31Z 178.7(3)
N41Z Ni1Z N31Z 88.4(3)
C1Z N1Z Ni1Z 170.7(8)
C2Z N2Z Ni1Z 157.9(7)
C12Z N11Z C16Z 115.3(9)
C12Z N11Z Ni1Z 122.2(6)
C16Z N11Z Ni1Z 122.3(7)
C26Z N21Z C22Z 116.1(12)
C26Z N21Z Ni1Z 119.7(9)
C22Z N21Z Ni1Z 123.4(8)
C32Z N31Z C36Z 116.2(10)
C32Z N31Z Ni1Z 121.9(6)
C36Z N31Z Ni1Z 121.8(8)
C42Z N41Z C46Z 117.0(6)
C42Z N41Z Ni1Z 118.7(5)
C46Z N41Z Ni1Z 124.3(5)
N1Z C1Z S1Z2 139.2(12)
N1Z C1Z S1Z1 173.2(9)
N2Z C2Z S2Z 179.2(9)
N11Z C12Z C13Z 124.8(9)
N11Z C12Z H12Z 117.6
C13Z C12Z H12Z 117.6
C12Z C13Z C14Z 116.7(11)
C12Z C13Z H13Z 121.7
C14Z C13Z H13Z 121.7
C15Z C14Z C13Z 119.0(10)
C15Z C14Z C17U 108.1(13)
C13Z C14Z C17U 132.9(15)
C15Z C14Z C17Z 128.2(16)
C13Z C14Z C17Z 110.8(16)
C14Z C15Z C16Z 119.7(9)
C14Z C15Z H15Z 120.2
C16Z C15Z H15Z 120.2
N11Z C16Z C15Z 124.0(10)
N11Z C16Z H16Z 118.0
C15Z C16Z H16Z 118.0
C18Z C17Z C14Z 137(3)
C18Z C17Z H17Z 111.5
C14Z C17Z H17Z 111.5
C17Z C18Z H18I 120.0
C17Z C18Z H18J 120.0
H18I C18Z H18J 120.0
N21Z C22Z C23Z 116.7(13)
N21Z C22Z H22Z 121.7
C23Z C22Z H22Z 121.7
C24Z C23Z C22Z 121.1(13)
C24Z C23Z H23Z 119.5
C22Z C23Z H23Z 119.5
C25Z C24Z C23Z 125.8(10)
C25Z C24Z C27Z 116.5(10)
C23Z C24Z C27Z 117.6(10)
C24Z C25Z C26Z 108.6(11)
C24Z C25Z H25Z 125.7
C26Z C25Z H25Z 125.7
C25Z C26Z N21Z 131.7(13)
C25Z C26Z H26Z 114.1
N21Z C26Z H26Z 114.1
C28Z C27Z C24Z 132.8(12)
C28Z C27Z H27Z 113.6
C24Z C27Z H27Z 113.6
C27Z C28Z H28G 120.0
C27Z C28Z H28H 120.0
H28G C28Z H28H 120.0
N31Z C32Z C33Z 124.7(9)
N31Z C32Z H32Z 117.7
C33Z C32Z H32Z 117.7
C34Z C33Z C32Z 118.3(11)
C34Z C33Z H33Z 120.8
C32Z C33Z H33Z 120.8
C35Z C34Z C33Z 117.0(11)
C35Z C34Z C37Z 122.7(11)
C33Z C34Z C37Z 120.3(12)
C34Z C35Z C36Z 122.0(10)
C34Z C35Z H35Z 119.0
C36Z C35Z H35Z 119.0
N31Z C36Z C35Z 121.7(12)
N31Z C36Z H36Z 119.1
C35Z C36Z H36Z 119.1
C38Z C37Z C34Z 128.3(13)
C38Z C37Z H37Z 115.8
C34Z C37Z H37Z 115.8
C37Z C38Z H38I 120.0
C37Z C38Z H38J 120.0
H38I C38Z H38J 120.0
N41Z C42Z C43Z 123.0(6)
N41Z C42Z H42Z 118.5
C43Z C42Z H42Z 118.5
C42Z C43Z C44Z 120.6(6)
C42Z C43Z H43Z 119.7
C44Z C43Z H43Z 119.7
C45Z C44Z C43Z 114.8(6)
C45Z C44Z C47Z 122.8(6)
C43Z C44Z C47Z 122.3(6)
C46Z C45Z C44Z 121.7(6)
C46Z C45Z H45Z 119.2
C44Z C45Z H45Z 119.2
N41Z C46Z C45Z 122.9(6)
N41Z C46Z H46Z 118.5
C45Z C46Z H46Z 118.5
C48Z C47Z C44Z 127.7(7)
C48Z C47Z H47Z 116.2
C44Z C47Z H47Z 116.2
C47Z C48Z H48I 120.0
C47Z C48Z H48J 120.0
H48I C48Z H48J 120.0

loop_
_geom_bond_atom_site_label_1
_geom_bond_atom_site_label_2
_geom_bond_distance
C1A C11A 1.3953(10)
C1A C2A 1.3953(10)
C2A C3A 1.3953(10)
C3A C4A 1.3953(10)
C4A C41A 1.3953(10)
C5A C6A 1.3956(10)
C5A C51A 1.3957(10)
C6A C7A 1.3955(10)
C7A C8A 1.3956(10)
C8A C81A 1.3957(10)
C9A C11A 1.499(5)
C9A C81A 1.499(5)
C11A C41A 1.3952(10)
C41A C51A 1.416(17)
C51A C81A 1.3955(10)
C1B C2B 1.3953(10)
C1B C11B 1.3956(10)
C2B C3B 1.3955(10)
C3B C4B 1.3956(10)
C4B C41B 1.3957(10)
C5B C51B 1.3954(10)
C5B C6B 1.3955(10)
C6B C7B 1.3955(10)
C7B C8B 1.3953(10)
C8B C81B 1.3954(10)
C9B C81B 1.495(5)
C9B C11B 1.496(5)
C11B C41B 1.3955(10)
C41B C51B 1.383(16)
C51B C81B 1.3954(10)
C17U C18U 1.33(2)
C17U C14Z 1.426(18)
C17U H17U 0.9500
C18U H18A 0.9500
C18U H18B 0.9500
C37V C38V 1.28(2)
C37V C34W 1.419(17)
C37V H37V 0.9500
C38V H38A 0.9500
C38V H38B 0.9500
Ni1W N2W 2.051(5)
Ni1W N1W 2.053(5)
Ni1W N41W 2.101(5)
Ni1W N31W 2.110(6)
Ni1W N21W 2.123(5)
Ni1W N11W 2.128(5)
S2W C2W 1.642(6)
N1W C1W 1.125(6)
N2W C2W 1.145(7)
N11W C16W 1.323(7)
N11W C12W 1.363(7)
N21W C26W 1.338(9)
N21W C22W 1.345(8)
N31W C36W 1.333(8)
N31W C32W 1.350(8)
N41W C42W 1.324(8)
N41W C46W 1.352(8)
C1W S1W1 1.639(4)
C1W S1W2 1.651(5)
C12W C13W 1.343(9)
C12W H12W 0.9500
C13W C14W 1.391(8)
C13W H13W 0.9500
C14W C15W 1.405(9)
C14W C17W 1.456(9)
C15W C16W 1.369(9)
C15W H15W 0.9500
C16W H16W 0.9500
C17W C18W 1.358(13)
C17W H17W 0.9500
C18W H18C 0.9500
C18W H18D 0.9500
C22W C23W 1.351(10)
C22W H22W 0.9500
C23W C24W 1.366(13)
C23W H23W 0.9500
C24W C25W 1.409(14)
C24W C27W 1.529(13)
C25W C26W 1.396(11)
C25W H25W 0.9500
C26W H26W 0.9500
C27W C28W 1.32(2)
C27W H27W 0.9500
C28W H28A 0.9500
C28W H28B 0.9500
C32W C33W 1.366(10)
C32W H32W 0.9500
C33W C34W 1.355(11)
C33W H33W 0.9500
C34W C35W 1.430(13)
C34W C37W 1.70(2)
C35W C36W 1.373(11)
C35W H35W 0.9500
C36W H36W 0.9500
C37W C38W 1.25(3)
C37W H37W 0.9500
C38W H38C 0.9500
C38W H38D 0.9500
C42W C43W 1.409(9)
C42W H42W 0.9500
C43W C44W 1.413(13)
C43W H43W 0.9500
C44W C45W 1.401(13)
C44W C47W 1.435(10)
C45W C46W 1.354(10)
C45W H45W 0.9500
C46W H46W 0.9500
C47W C48W 1.318(5)
C47W H47W 0.9500
C48W H48C 0.9500
C48W H48D 0.9500
Ni1X N2X 2.054(5)
Ni1X N1X 2.057(6)
Ni1X N41X 2.100(5)
Ni1X N21X 2.124(6)
Ni1X N11X 2.138(4)
Ni1X N31X 2.148(4)
S1X C1X 1.620(7)
S2X C2X 1.615(7)
N1X C1X 1.142(8)
N2X C2X 1.154(8)
N11X C12X 1.315(9)
N11X C16X 1.328(7)
N21X C26X 1.338(9)
N21X C22X 1.361(9)
N31X C36X 1.321(8)
N31X C32X 1.324(8)
N41X C46X 1.343(8)
N41X C42X 1.349(7)
C12X C13X 1.421(9)
C12X H12X 0.9500
C13X C14X 1.409(9)
C13X H13X 0.9500
C14X C15X 1.345(10)
C14X C17X 1.482(8)
C15X C16X 1.378(8)
C15X H15X 0.9500
C16X H16X 0.9500
C17X C18X 1.281(13)
C17X H17X 0.9500
C18X H18E 0.9500
C18X H18F 0.9500
C22X C23X 1.363(11)
C22X H22X 0.9500
C23X C24X 1.436(12)
C23X H23X 0.9500
C24X C25X 1.378(12)
C24X C27X 1.493(13)
C25X C26X 1.358(11)
C25X H25X 0.9500
C26X H26X 0.9500
C27X C28X 1.234(15)
C27X H27X 0.9500
C28X H28C 0.9500
C28X H28D 0.9500
C32X C33X 1.398(8)
C32X H32X 0.9500
C33X C34X 1.357(10)
C33X H33X 0.9500
C34X C35X 1.389(10)
C34X C37X 1.493(9)
C35X C36X 1.412(8)
C35X H35X 0.9500
C36X H36X 0.9500
C37X C38X 1.265(12)
C37X H37X 0.9500
C38X H38E 0.9500
C38X H38F 0.9500
C42X C43X 1.361(10)
C42X H42X 0.9500
C43X C44X 1.401(11)
C43X H43X 0.9500
C44X C45X 1.417(12)
C44X C47X 1.457(14)
C45X C46X 1.329(11)
C45X H45X 0.9500
C46X H46X 0.9500
C47X C48X 1.342(5)
C47X H47X 0.9500
C48X H48E 0.9500
C48X H48F 0.9500
Ni1Y N2Y 2.043(6)
Ni1Y N1Y 2.056(7)
Ni1Y N21Y 2.119(5)
Ni1Y N31Y 2.125(8)
Ni1Y N11Y 2.140(7)
Ni1Y N41Y 2.141(5)
S2Y1 C2Y 1.647(9)
N1Y C1Y1 1.133(13)
N1Y C1Y2 1.218(11)
N2Y C2Y 1.164(9)
N11Y C12Y 1.349(9)
N11Y C16Y 1.360(9)
N21Y C22Y 1.325(9)
N21Y C26Y 1.336(8)
N31Y C36Y 1.327(11)
N31Y C32Y 1.356(10)
N41Y C46Y 1.318(10)
N41Y C42Y 1.354(10)
C2Y S2Y2 1.589(16)
C12Y C13Y 1.355(12)
C12Y H12Y 0.9500
C13Y C14Y 1.432(11)
C13Y H13Y 0.9500
C14Y C15Y 1.397(11)
C14Y C17Y 1.470(13)
C15Y C16Y 1.315(11)
C15Y H15Y 0.9500
C16Y H16Y 0.9500
C17Y C18Y 1.293(14)
C17Y H17Y 0.9500
C18Y H18G 0.9500
C18Y H18H 0.9500
C22Y C23Y 1.381(9)
C22Y H22Y 0.9500
C23Y C24Y 1.382(9)
C23Y H23Y 0.9500
C24Y C25Y 1.366(10)
C24Y C27Y 1.482(9)
C25Y C26Y 1.405(9)
C25Y H25Y 0.9500
C26Y H26Y 0.9500
C27Y C28Y 1.257(12)
C27Y H27Y 0.9500
C28Y H28E 0.9500
C28Y H28F 0.9500
C32Y C33Y 1.281(14)
C32Y H32Y 0.9500
C33Y C34Y 1.403(15)
C33Y H33Y 0.9500
C34Y C35Y 1.408(12)
C34Y C37Y 1.487(16)
C35Y C36Y 1.378(14)
C35Y H35Y 0.9500
C36Y H36Y 0.9500
C37Y C38Y 1.320(14)
C37Y H37Y 0.9500
C38Y H38G 0.9500
C38Y H38H 0.9500
C42Y C43Y 1.395(10)
C42Y H42Y 0.9500
C43Y C44Y 1.363(12)
C43Y H43Y 0.9500
C44Y C45Y 1.384(12)
C44Y C47Y 1.468(11)
C45Y C46Y 1.388(10)
C45Y H45Y 0.9500
C46Y H46Y 0.9500
C47Y C48Y 1.287(14)
C47Y H47Y 0.9500
C48Y H48G 0.9500
C48Y H48H 0.9500
S1Y1 C1Y1 1.645(5)
S1Y2 C1Y2 1.654(5)
Ni1Z N1Z 2.031(9)
Ni1Z N2Z 2.058(9)
Ni1Z N21Z 2.081(11)
Ni1Z N11Z 2.119(8)
Ni1Z N41Z 2.128(6)
Ni1Z N31Z 2.136(8)
S2Z C2Z 1.575(11)
N1Z C1Z 1.165(10)
N2Z C2Z 1.198(11)
N11Z C12Z 1.317(12)
N11Z C16Z 1.354(10)
N21Z C26Z 1.387(9)
N21Z C22Z 1.389(9)
N31Z C32Z 1.301(13)
N31Z C36Z 1.371(12)
N41Z C42Z 1.328(9)
N41Z C46Z 1.332(8)
C1Z S1Z2 1.645(5)
C1Z S1Z1 1.653(5)
C12Z C13Z 1.379(14)
C12Z H12Z 0.9500
C13Z C14Z 1.413(13)
C13Z H13Z 0.9500
C14Z C15Z 1.329(16)
C14Z C17Z 1.45(2)
C15Z C16Z 1.360(15)
C15Z H15Z 0.9500
C16Z H16Z 0.9500
C17Z C18Z 1.35(2)
C17Z H17Z 0.9500
C18Z H18I 0.9500
C18Z H18J 0.9500
C22Z C23Z 1.416(9)
C22Z H22Z 0.9500
C23Z C24Z 1.393(9)
C23Z H23Z 0.9500
C24Z C25Z 1.370(8)
C24Z C27Z 1.507(9)
C25Z C26Z 1.387(8)
C25Z H25Z 0.9500
C26Z H26Z 0.9500
C27Z C28Z 1.294(14)
C27Z H27Z 0.9500
C28Z H28G 0.9500
C28Z H28H 0.9500
C32Z C33Z 1.426(13)
C32Z H32Z 0.9500
C33Z C34Z 1.387(14)
C33Z H33Z 0.9500
C34Z C35Z 1.351(17)
C34Z C37Z 1.502(16)
C35Z C36Z 1.392(16)
C35Z H35Z 0.9500
C36Z H36Z 0.9500
C37Z C38Z 1.239(18)
C37Z H37Z 0.9500
C38Z H38I 0.9500
C38Z H38J 0.9500
C42Z C43Z 1.376(10)
C42Z H42Z 0.9500
C43Z C44Z 1.393(8)
C43Z H43Z 0.9500
C44Z C45Z 1.381(9)
C44Z C47Z 1.436(9)
C45Z C46Z 1.360(9)
C45Z H45Z 0.9500
C46Z H46Z 0.9500
C47Z C48Z 1.301(11)
C47Z H47Z 0.9500
C48Z H48I 0.9500
C48Z H48J 0.9500

loop_
_geom_torsion_atom_site_label_1
_geom_torsion_atom_site_label_2
_geom_torsion_atom_site_label_3
_geom_torsion_atom_site_label_4
_geom_torsion
C11A C1A C2A C3A 0(5)
C1A C2A C3A C4A 0(5)
C2A C3A C4A C41A 3(4)
C51A C5A C6A C7A 3(4)
C5A C6A C7A C8A -7(3)
C6A C7A C8A C81A 10(3)
C2A C1A C11A C41A -2(4)
C2A C1A C11A C9A -178(3)
C81A C9A C11A C41A -4(3)
C81A C9A C11A C1A 173(3)
C1A C11A C41A C4A 5(4)
C9A C11A C41A C4A -177(2)
C1A C11A C41A C51A -178(3)
C9A C11A C41A C51A 0(3)
C3A C4A C41A C11A -6(3)
C3A C4A C41A C51A 177(3)
C6A C5A C51A C81A -2(4)
C6A C5A C51A C41A -174(3)
C11A C41A C51A C81A 4(3)
C4A C41A C51A C81A -179(2)
C11A C41A C51A C5A 177(3)
C4A C41A C51A C5A -6(5)
C5A C51A C81A C8A 4(4)
C41A C51A C81A C8A 178(2)
C5A C51A C81A C9A 180(2)
C41A C51A C81A C9A -6(3)
C7A C8A C81A C51A -8(3)
C7A C8A C81A C9A 178(3)
C11A C9A C81A C51A 7(3)
C11A C9A C81A C8A -179(3)
C11B C1B C2B C3B 4(3)
C1B C2B C3B C4B -1(3)
C2B C3B C4B C41B -3(3)
C51B C5B C6B C7B -5(4)
C5B C6B C7B C8B 1(4)
C6B C7B C8B C81B 4(4)
C2B C1B C11B C41B -4(3)
C2B C1B C11B C9B -176(2)
C81B C9B C11B C41B 4(3)
C81B C9B C11B C1B 178(2)
C1B C11B C41B C51B -177.0(18)
C9B C11B C41B C51B -3(2)
C1B C11B C41B C4B 0(3)
C9B C11B C41B C4B 174.2(19)
C3B C4B C41B C51B 180(2)
C3B C4B C41B C11B 3(3)
C11B C41B C51B C81B 1(3)
C4B C41B C51B C81B -176(2)
C11B C41B C51B C5B 178(2)
C4B C41B C51B C5B 1(4)
C6B C5B C51B C41B -172(2)
C6B C5B C51B C81B 5(3)
C7B C8B C81B C51B -4(4)
C7B C8B C81B C9B 169(3)
C41B C51B C81B C8B 177(2)
C5B C51B C81B C8B 0(4)
C41B C51B C81B C9B 2(3)
C5B C51B C81B C9B -175(2)
C11B C9B C81B C8B -178(3)
C11B C9B C81B C51B -4(3)
Ni1W N1W C1W S1W2 33(4)
C16W N11W C12W C13W -2.0(9)
Ni1W N11W C12W C13W 177.6(5)
N11W C12W C13W C14W 1.4(10)
C12W C13W C14W C15W -1.6(9)
C12W C13W C14W C17W 179.6(7)
C13W C14W C15W C16W 2.4(9)
C17W C14W C15W C16W -178.7(6)
C12W N11W C16W C15W 2.9(9)
Ni1W N11W C16W C15W -176.7(5)
C14W C15W C16W N11W -3.3(9)
C13W C14W C17W C18W -24.6(12)
C15W C14W C17W C18W 156.7(8)
C26W N21W C22W C23W -0.7(10)
Ni1W N21W C22W C23W -179.8(6)
N21W C22W C23W C24W 1.0(11)
C22W C23W C24W C25W -0.7(12)
C22W C23W C24W C27W 178.2(8)
C23W C24W C25W C26W 0.1(12)
C27W C24W C25W C26W -178.8(8)
C22W N21W C26W C25W 0.0(10)
Ni1W N21W C26W C25W 179.1(6)
C24W C25W C26W N21W 0.2(12)
C23W C24W C27W C28W 13.4(16)
C25W C24W C27W C28W -167.7(11)
C36W N31W C32W C33W -0.2(10)
Ni1W N31W C32W C33W -173.2(6)
N31W C32W C33W C34W 5.1(12)
C32W C33W C34W C37V 178.8(11)
C32W C33W C34W C35W -8.0(12)
C32W C33W C34W C37W 166.7(9)
C38V C37V C34W C33W -21(2)
C38V C37V C34W C35W 165.5(13)
C33W C34W C35W C36W 6.6(11)
C37V C34W C35W C36W -178.6(9)
C37W C34W C35W C36W -166.6(11)
C32W N31W C36W C35W -0.9(10)
Ni1W N31W C36W C35W 172.1(6)
C34W C35W C36W N31W -2.4(12)
C33W C34W C37W C38W 177.6(14)
C35W C34W C37W C38W -9(2)
C46W N41W C42W C43W 3.1(9)
Ni1W N41W C42W C43W -167.4(5)
N41W C42W C43W C44W -0.6(10)
C42W C43W C44W C45W -3.0(10)
C42W C43W C44W C47W -177.5(8)
C43W C44W C45W C46W 4.2(11)
C47W C44W C45W C46W 179.8(7)
C42W N41W C46W C45W -1.9(10)
Ni1W N41W C46W C45W 168.7(5)
C44W C45W C46W N41W -1.9(11)
C45W C44W C47W C48W 178.2(9)
C43W C44W C47W C48W -7.1(14)
C16X N11X C12X C13X 9.2(15)
Ni1X N11X C12X C13X -175.8(8)
N11X C12X C13X C14X -7.2(16)
C12X C13X C14X C15X 1.9(13)
C12X C13X C14X C17X -178.9(9)
C13X C14X C15X C16X 0.7(11)
C17X C14X C15X C16X -178.5(6)
C12X N11X C16X C15X -6.2(11)
Ni1X N11X C16X C15X 178.8(5)
C14X C15X C16X N11X 1.4(10)
C15X C14X C17X C18X 173.7(9)
C13X C14X C17X C18X -5.5(14)
C26X N21X C22X C23X 6.4(10)
Ni1X N21X C22X C23X -162.9(6)
N21X C22X C23X C24X -1.7(12)
C22X C23X C24X C25X -2.3(12)
C22X C23X C24X C27X 172.7(8)
C23X C24X C25X C26X 1.5(12)
C27X C24X C25X C26X -173.4(8)
C22X N21X C26X C25X -7.3(11)
Ni1X N21X C26X C25X 161.7(6)
C24X C25X C26X N21X 3.5(13)
C25X C24X C27X C28X 174.7(17)
C23X C24X C27X C28X 0(2)
C36X N31X C32X C33X 3.2(10)
Ni1X N31X C32X C33X -176.2(5)
N31X C32X C33X C34X -1.3(10)
C32X C33X C34X C35X 0.9(10)
C32X C33X C34X C37X 175.2(6)
C33X C34X C35X C36X -2.4(10)
C37X C34X C35X C36X -177.1(6)
C32X N31X C36X C35X -4.9(10)
Ni1X N31X C36X C35X 174.5(5)
C34X C35X C36X N31X 4.6(10)
C33X C34X C37X C38X -6.1(13)
C35X C34X C37X C38X 168.3(9)
C46X N41X C42X C43X -1.1(10)
Ni1X N41X C42X C43X -177.1(5)
N41X C42X C43X C44X 1.8(13)
C42X C43X C44X C45X -1.8(15)
C42X C43X C44X C47X -179.6(13)
C43X C44X C45X C46X 1.4(17)
C47X C44X C45X C46X 179.2(13)
C44X C45X C46X N41X -0.8(16)
C42X N41X C46X C45X 0.6(11)
Ni1X N41X C46X C45X 176.5(8)
C43X C44X C47X C48X -20(3)
C45X C44X C47X C48X 162.7(19)
Ni1Y N2Y C2Y S2Y2 125(4)
C16Y N11Y C12Y C13Y 4.0(12)
Ni1Y N11Y C12Y C13Y 179.5(7)
N11Y C12Y C13Y C14Y -6.5(14)
C12Y C13Y C14Y C15Y 6.9(11)
C12Y C13Y C14Y C17Y -174.3(8)
C13Y C14Y C15Y C16Y -6.1(11)
C17Y C14Y C15Y C16Y 175.1(7)
C14Y C15Y C16Y N11Y 4.3(12)
C12Y N11Y C16Y C15Y -2.8(11)
Ni1Y N11Y C16Y C15Y -178.3(6)
C15Y C14Y C17Y C18Y -167.3(9)
C13Y C14Y C17Y C18Y 14.0(14)
C26Y N21Y C22Y C23Y -3.4(10)
Ni1Y N21Y C22Y C23Y 176.1(5)
N21Y C22Y C23Y C24Y 1.5(10)
C22Y C23Y C24Y C25Y 0.4(9)
C22Y C23Y C24Y C27Y -176.0(6)
C23Y C24Y C25Y C26Y -0.4(8)
C27Y C24Y C25Y C26Y 176.1(5)
C22Y N21Y C26Y C25Y 3.4(9)
Ni1Y N21Y C26Y C25Y -176.1(4)
C24Y C25Y C26Y N21Y -1.5(9)
C25Y C24Y C27Y C28Y -170.0(8)
C23Y C24Y C27Y C28Y 6.3(11)
C36Y N31Y C32Y C33Y 5.7(13)
Ni1Y N31Y C32Y C33Y -178.1(7)
N31Y C32Y C33Y C34Y -6.2(15)
C32Y C33Y C34Y C35Y 6.4(15)
C32Y C33Y C34Y C37Y -179.3(10)
C33Y C34Y C35Y C36Y -6.8(16)
C37Y C34Y C35Y C36Y 178.3(11)
C32Y N31Y C36Y C35Y -6.5(15)
Ni1Y N31Y C36Y C35Y 177.1(10)
C34Y C35Y C36Y N31Y 7.7(19)
C33Y C34Y C37Y C38Y 15.5(19)
C35Y C34Y C37Y C38Y -170.5(12)
C46Y N41Y C42Y C43Y -1.4(12)
Ni1Y N41Y C42Y C43Y 164.2(6)
N41Y C42Y C43Y C44Y -4.1(13)
C42Y C43Y C44Y C45Y 7.8(12)
C42Y C43Y C44Y C47Y -173.4(8)
C43Y C44Y C45Y C46Y -6.3(11)
C47Y C44Y C45Y C46Y 174.8(7)
C42Y N41Y C46Y C45Y 2.8(12)
Ni1Y N41Y C46Y C45Y -162.3(6)
C44Y C45Y C46Y N41Y 1.1(13)
C43Y C44Y C47Y C48Y 2.8(16)
C45Y C44Y C47Y C48Y -178.4(11)
Ni1Y N1Y C1Y1 S1Y1 12(18)
C16Z N11Z C12Z C13Z 6.8(15)
Ni1Z N11Z C12Z C13Z -168.0(9)
N11Z C12Z C13Z C14Z -8.2(17)
C12Z C13Z C14Z C15Z 6.7(17)
C12Z C13Z C14Z C17U -171.8(18)
C12Z C13Z C14Z C17Z 172(2)
C18U C17U C14Z C15Z 154(2)
C18U C17U C14Z C13Z -28(3)
C13Z C14Z C15Z C16Z -4.5(17)
C17U C14Z C15Z C16Z 174.3(14)
C17Z C14Z C15Z C16Z -167(2)
C12Z N11Z C16Z C15Z -4.1(14)
Ni1Z N11Z C16Z C15Z 170.7(8)
C14Z C15Z C16Z N11Z 3.3(17)
C15Z C14Z C17Z C18Z -14(6)
C13Z C14Z C17Z C18Z -178(4)
C26Z N21Z C22Z C23Z 0.5(19)
Ni1Z N21Z C22Z C23Z -169.0(10)
N21Z C22Z C23Z C24Z 1(2)
C22Z C23Z C24Z C25Z -2(2)
C22Z C23Z C24Z C27Z 175.7(13)
C23Z C24Z C25Z C26Z 1.9(16)
C27Z C24Z C25Z C26Z -176.2(10)
C24Z C25Z C26Z N21Z -0.3(18)
C22Z N21Z C26Z C25Z -1(2)
Ni1Z N21Z C26Z C25Z 169.0(10)
C25Z C24Z C27Z C28Z 178.4(14)
C23Z C24Z C27Z C28Z 0(2)
C36Z N31Z C32Z C33Z 3.0(15)
Ni1Z N31Z C32Z C33Z 179.1(7)
N31Z C32Z C33Z C34Z -3.4(15)
C32Z C33Z C34Z C35Z 1.6(14)
C32Z C33Z C34Z C37Z 179.2(9)
C33Z C34Z C35Z C36Z 0.3(17)
C37Z C34Z C35Z C36Z -177.3(11)
C32Z N31Z C36Z C35Z -1.0(17)
Ni1Z N31Z C36Z C35Z -177.1(9)
C34Z C35Z C36Z N31Z -0.7(19)
C35Z C34Z C37Z C38Z 159.4(13)
C33Z C34Z C37Z C38Z -18.1(18)
C46Z N41Z C42Z C43Z 1.3(12)
Ni1Z N41Z C42Z C43Z -179.2(6)
N41Z C42Z C43Z C44Z -2.1(12)
C42Z C43Z C44Z C45Z 1.9(10)
C42Z C43Z C44Z C47Z -179.8(6)
C43Z C44Z C45Z C46Z -1.0(9)
C47Z C44Z C45Z C46Z -179.3(6)
C42Z N41Z C46Z C45Z -0.4(11)
Ni1Z N41Z C46Z C45Z -179.9(5)
C44Z C45Z C46Z N41Z 0.3(11)
C45Z C44Z C47Z C48Z -170.0(7)
C43Z C44Z C47Z C48Z 11.8(11)
